data_7105155
loop_
_publ_author_name
'Li, Qiaowei'
'Zhang, Wenyu'
'Miljani\'c, Ognjen S'
'Knobler, Carolyn B'
'Stoddart, J Fraser'
'Yaghi, Omar M'

_publ_section_title
;
 A metal-organic framework replete with ordered donor-acceptor
 catenanes.
;
_journal_issue 3
_journal_name_full 'Chemical communications (Cambridge, England)'
_journal_page_first 380
_journal_page_last 382
_journal_paper_doi 10.1039/b919923c
_journal_volume 46
_journal_year 2010
_chemical_formula_moiety 'C164 H156 Cu2 N8 O28'
_chemical_formula_sum 'C164 H156 Cu2 N8 O28'
_chemical_formula_weight 2814.05
_chemical_name_common 'mof1011 squeeze'
_chemical_name_systematic
;
?
;
_space_group_IT_number 29
_symmetry_cell_setting orthorhombic
_symmetry_space_group_name_Hall 'P 2c -2ac'
_symmetry_space_group_name_H-M 'P c a 21'
_atom_sites_solution_hydrogens geom
_atom_sites_solution_primary direct
_atom_sites_solution_secondary difmap
_audit_creation_method SHELXL-97
_cell_angle_alpha 90.00
_cell_angle_beta 90.00
_cell_angle_gamma 90.00
_cell_formula_units_Z 4
_cell_length_a 38.5784(10)
_cell_length_b 13.5840(4)
_cell_length_c 32.0739(8)
_cell_measurement_reflns_used 9908
_cell_measurement_temperature 258(2)
_cell_measurement_theta_max 44.70
_cell_measurement_theta_min 2.673
_cell_volume 16808.3(8)
_computing_cell_refinement 'Bruker Apex11'
_computing_data_collection 'Bruker Apex11'
_computing_data_reduction 'Bruker SAINT'
_computing_molecular_graphics 'Bruker SHELXTL'
_computing_publication_material 'Bruker SHELXTL'
_computing_structure_refinement 'SHELXL-97 (Sheldrick, 1997)'
_computing_structure_solution 'SHELXS-97 (Sheldrick, 1990)'
_diffrn_ambient_temperature 258(2)
_diffrn_measured_fraction_theta_full 0.977
_diffrn_measured_fraction_theta_max 0.977
_diffrn_measurement_device_type 'CCD area detector'
_diffrn_measurement_method 'phi and omega scans'
_diffrn_radiation_monochromator graphite
_diffrn_radiation_source 'fine-focus sealed tube'
_diffrn_radiation_type CuK\a
_diffrn_radiation_wavelength 1.54178
_diffrn_reflns_av_R_equivalents 0.0721
_diffrn_reflns_av_sigmaI/netI 0.0594
_diffrn_reflns_limit_h_max 33
_diffrn_reflns_limit_h_min -32
_diffrn_reflns_limit_k_max 12
_diffrn_reflns_limit_k_min -12
_diffrn_reflns_limit_l_max 27
_diffrn_reflns_limit_l_min -29
_diffrn_reflns_number 49428
_diffrn_reflns_theta_full 45.09
_diffrn_reflns_theta_max 45.09
_diffrn_reflns_theta_min 2.29
_exptl_absorpt_coefficient_mu 0.849
_exptl_absorpt_correction_T_max 0.381
_exptl_absorpt_correction_T_min 0.245
_exptl_absorpt_correction_type multi-scan
_exptl_absorpt_process_details 'Sadabs (Bruker)'
_exptl_crystal_colour brown
_exptl_crystal_density_diffrn 1.112
_exptl_crystal_density_method 'not measured'
_exptl_crystal_description rod
_exptl_crystal_F_000 5912
_exptl_crystal_size_max 0.10
_exptl_crystal_size_mid 0.05
_exptl_crystal_size_min 0.05
_platon_squeeze_details
;
Orginial MOF-1011 CIF file and hkl was used to obtain a new hkp file.
;
_refine_diff_density_max 4.342
_refine_diff_density_min -1.709
_refine_diff_density_rms 0.181
_refine_ls_abs_structure_details 'Flack H D (1983), Acta Cryst. A39, 876-881'
_refine_ls_abs_structure_Flack 0.48(12)
_refine_ls_extinction_method none
_refine_ls_goodness_of_fit_ref 1.829
_refine_ls_hydrogen_treatment constr
_refine_ls_matrix_type full
_refine_ls_number_parameters 500
_refine_ls_number_reflns 12485
_refine_ls_number_restraints 67
_refine_ls_restrained_S_all 1.943
_refine_ls_R_factor_all 0.2215
_refine_ls_R_factor_gt 0.1976
_refine_ls_shift/su_max 0.060
_refine_ls_shift/su_mean 0.009
_refine_ls_structure_factor_coef Fsqd
_refine_ls_weighting_details 'calc w=1/[\s^2^(Fo^2^)+(0.2000P)^2^+0.0000P] where P=(Fo^2^+2Fc^2^)/3'
_refine_ls_weighting_scheme calc
_refine_ls_wR_factor_gt 0.4629
_refine_ls_wR_factor_ref 0.4854
_reflns_number_gt 8079
_reflns_number_total 12485
_reflns_threshold_expression >2sigma(I)
_cod_data_source_file b919923c.txt
_cod_data_source_block MOF-1011_SQUEEZE
_cod_depositor_comments
;
The following automatic conversions were performed:
'_symmetry_cell_setting' value 'Orthorhombic' changed to 'orthorhombic'
according to '/home/saulius/struct/CIF-dictionaries/cif_core.dic'
dictionary named 'cif_core.dic' version 2.4.1 from 2010-06-29.

Automatic conversion script
Id: cif_fix_enum 1527 2010-12-29 10:47:43Z saulius 
;
_cod_original_sg_symbol_H-M Pca2(1)
_cod_database_code 7105155

loop_
_symmetry_equiv_pos_as_xyz
'x, y, z'
'-x, -y, z+1/2'
'x+1/2, -y, z'
'-x+1/2, y, z+1/2'

loop_
_atom_site_label
_atom_site_type_symbol
_atom_site_fract_x
_atom_site_fract_y
_atom_site_fract_z
_atom_site_U_iso_or_equiv
_atom_site_adp_type
_atom_site_occupancy
_atom_site_symmetry_multiplicity
_atom_site_calc_flag
_atom_site_refinement_flags
_atom_site_disorder_assembly
_atom_site_disorder_group
Cu1 Cu 0.79431(8) 0.98518(19) 0.56574(14) 0.0546(11) Uiso 1 1 d . . .
Cu2 Cu 0.54433(8) 1.0002(2) 0.61211(15) 0.0596(11) Uiso 1 1 d . . .
O1 O 0.4482(6) 0.9501(18) 1.0481(8) 0.139(8) Uiso 1 1 d . . .
O2 O 0.4512(5) 1.1125(18) 1.0505(8) 0.150(8) Uiso 1 1 d D . .
C3 C 0.4455(10) 1.022(2) 1.0310(6) 0.145(15) Uiso 1 1 d D . .
C4 C 0.4587(4) 1.0141(13) 0.9839(4) 0.062(7) Uiso 1 1 d GD . .
C5 C 0.4796(4) 1.0895(11) 0.9689(5) 0.109(10) Uiso 1 1 d G . .
H5 H 0.4866 1.1399 0.9867 0.131 Uiso 1 1 calc R . .
C6 C 0.4899(4) 1.0898(10) 0.9274(5) 0.114(10) Uiso 1 1 d G . .
H6 H 0.5039 1.1403 0.9174 0.136 Uiso 1 1 calc R . .
C7 C 0.4794(4) 1.0146(11) 0.9009(4) 0.035(5) Uiso 1 1 d G . .
C8 C 0.4585(4) 0.9391(10) 0.9159(5) 0.074(7) Uiso 1 1 d G . .
H8 H 0.4515 0.8888 0.8982 0.089 Uiso 1 1 calc R . .
C9 C 0.4482(4) 0.9388(11) 0.9574(5) 0.148(13) Uiso 1 1 d G . .
H9 H 0.4342 0.8883 0.9675 0.178 Uiso 1 1 calc R . .
C10 C 0.4937(7) 0.9999(17) 0.8572(10) 0.074(8) Uiso 1 1 d . . .
C11 C 0.5087(8) 1.0107(19) 0.8237(12) 0.100(10) Uiso 1 1 d . . .
C12 C 0.5230(4) 0.9980(12) 0.7872(4) 0.078(9) Uiso 1 1 d G . .
C13 C 0.5585(4) 1.0011(12) 0.7805(5) 0.098(10) Uiso 1 1 d G . .
H13 H 0.5737 1.0030 0.8030 0.117 Uiso 1 1 calc R . .
C14 C 0.5715(3) 1.0012(10) 0.7400(5) 0.053(6) Uiso 1 1 d G . .
C15 C 0.5488(4) 0.9982(9) 0.7063(4) 0.043(6) Uiso 1 1 d G . .
C16 C 0.5133(3) 0.9951(9) 0.7131(4) 0.040(6) Uiso 1 1 d G . .
H16 H 0.4981 0.9932 0.6905 0.048 Uiso 1 1 calc R . .
C17 C 0.5003(3) 0.9950(10) 0.7535(5) 0.047(6) Uiso 1 1 d G . .
C18 C 0.5632(7) 0.9969(16) 0.6708(9) 0.073(8) Uiso 1 1 d . . .
C19 C 0.5905(4) 1.0088(10) 0.6417(6) 0.017(4) Uiso 1 1 d . . .
C20 C 0.6221(3) 1.0269(10) 0.6215(4) 0.039(5) Uiso 1 1 d G . .
C21 C 0.6267(3) 1.0762(10) 0.5840(4) 0.052(6) Uiso 1 1 d G . .
H21 H 0.6083 1.1100 0.5720 0.062 Uiso 1 1 calc R . .
C22 C 0.6588(4) 1.0749(11) 0.5643(4) 0.116(10) Uiso 1 1 d G . .
H22 H 0.6619 1.1079 0.5392 0.140 Uiso 1 1 calc R . .
C23 C 0.6864(3) 1.0243(11) 0.5822(5) 0.060(7) Uiso 1 1 d GD . .
C24 C 0.6818(3) 0.9750(10) 0.6198(5) 0.055(6) Uiso 1 1 d G . .
H24 H 0.7002 0.9412 0.6318 0.067 Uiso 1 1 calc R . .
C25 C 0.6497(4) 0.9763(9) 0.6395(4) 0.073(7) Uiso 1 1 d G . .
H25 H 0.6466 0.9433 0.6646 0.088 Uiso 1 1 calc R . .
C26 C 0.7235(4) 1.0418(14) 0.5706(9) 0.113(10) Uiso 1 1 d D . .
O27 O 0.7330(5) 1.1153(14) 0.5475(6) 0.126(7) Uiso 1 1 d D . .
O28 O 0.7449(4) 0.9685(10) 0.5677(5) 0.070(4) Uiso 1 1 d D . .
O29 O 0.6071(3) 1.0040(7) 0.7348(4) 0.030(3) Uiso 1 1 d . . .
C30 C 0.6291(11) 1.027(3) 0.7715(16) 0.186(4) Uiso 1 1 d . . .
H30A H 0.6278 0.9733 0.7916 0.223 Uiso 1 1 calc R . .
H30B H 0.6211 1.0864 0.7849 0.223 Uiso 1 1 calc R . .
C31 C 0.6653(12) 1.039(3) 0.7568(15) 0.186(4) Uiso 1 1 d . . .
H31A H 0.6729 0.9780 0.7440 0.223 Uiso 1 1 calc R . .
H31B H 0.6800 1.0510 0.7808 0.223 Uiso 1 1 calc R . .
O32 O 0.6704(5) 1.1231(13) 0.7255(6) 0.102(6) Uiso 1 1 d . . .
C33 C 0.7061(10) 1.122(3) 0.7096(12) 0.186(4) Uiso 1 1 d D . .
H33A H 0.7122 1.0593 0.6973 0.223 Uiso 1 1 calc R . .
H33B H 0.7228 1.1396 0.7309 0.223 Uiso 1 1 calc R . .
C34 C 0.7018(10) 1.2017(19) 0.6776(12) 0.186(4) Uiso 1 1 d D . .
H34A H 0.7230 1.2077 0.6616 0.223 Uiso 1 1 calc R . .
H34B H 0.6833 1.1836 0.6585 0.223 Uiso 1 1 calc R . .
O35 O 0.6940(5) 1.2924(15) 0.6959(6) 0.123(7) Uiso 1 1 d D . .
C36 C 0.7148(5) 1.3430(17) 0.7175(9) 0.186(4) Uiso 1 1 d D . .
H36A H 0.7329 1.3621 0.6982 0.223 Uiso 1 1 calc R . .
H36B H 0.7253 1.2963 0.7365 0.223 Uiso 1 1 calc R . .
C37 C 0.7083(5) 1.4332(17) 0.7434(9) 0.186(4) Uiso 1 1 d RD . .
H37A H 0.7124 1.4120 0.7719 0.223 Uiso 1 1 d R . .
H37B H 0.7273 1.4771 0.7366 0.223 Uiso 1 1 d R . .
O38 O 0.6732(5) 1.4410(14) 0.7553(7) 0.135(7) Uiso 1 1 d D . .
C39 C 0.6567(8) 1.528(2) 0.7672(15) 0.186(4) Uiso 1 1 d D . .
H39A H 0.6579 1.5757 0.7445 0.223 Uiso 1 1 calc R . .
H39B H 0.6684 1.5565 0.7911 0.223 Uiso 1 1 calc R . .
C40 C 0.6195(8) 1.509(3) 0.7779(9) 0.186(4) Uiso 1 1 d D . .
H40A H 0.6163 1.4456 0.7915 0.223 Uiso 1 1 calc R . .
H40B H 0.6093 1.5607 0.7946 0.223 Uiso 1 1 calc R . .
O41 O 0.6076(6) 1.5088(14) 0.7367(9) 0.134(8) Uiso 1 1 d D . .
C42 C 0.5643(4) 1.5036(15) 0.7297(10) 0.135(13) Uiso 1 1 d G . .
C43 C 0.5436(7) 1.5011(15) 0.6942(7) 0.142(7) Uiso 1 1 d G . .
H43 H 0.5537 1.5039 0.6679 0.171 Uiso 1 1 calc R . .
C44 C 0.5078(7) 1.4946(15) 0.6980(8) 0.142(7) Uiso 1 1 d G . .
H44 H 0.4940 1.4929 0.6743 0.171 Uiso 1 1 calc R . .
C45 C 0.4926(4) 1.4905(15) 0.7373(10) 0.111(10) Uiso 1 1 d GD . .
C46 C 0.5133(7) 1.4930(16) 0.7728(7) 0.142(7) Uiso 1 1 d G . .
H46 H 0.5032 1.4903 0.7991 0.171 Uiso 1 1 calc R . .
C47 C 0.5491(6) 1.4996(17) 0.7690(8) 0.142(7) Uiso 1 1 d G . .
H47 H 0.5629 1.5013 0.7927 0.171 Uiso 1 1 calc R . .
O48 O 0.4515(5) 1.500(3) 0.7401(16) 0.331(10) Uiso 1 1 d D . .
C49 C 0.4341(5) 1.4176(17) 0.7244(10) 0.186(4) Uiso 1 1 d D . .
H49A H 0.4343 1.3674 0.7460 0.223 Uiso 1 1 calc R . .
H49B H 0.4476 1.3924 0.7013 0.223 Uiso 1 1 calc R . .
C50 C 0.3971(5) 1.4286(16) 0.7097(8) 0.186(4) Uiso 1 1 d D . .
H50A H 0.3928 1.4982 0.7055 0.223 Uiso 1 1 calc R . .
H50B H 0.3953 1.3970 0.6827 0.223 Uiso 1 1 calc R . .
O51 O 0.3706(5) 1.3917(16) 0.7349(8) 0.331(10) Uiso 1 1 d RD . .
C52 C 0.3596(8) 1.2938(15) 0.7378(10) 0.186(4) Uiso 1 1 d D . .
H52A H 0.3704 1.2588 0.7148 0.223 Uiso 1 1 calc R . .
H52B H 0.3349 1.2939 0.7324 0.223 Uiso 1 1 calc R . .
C53 C 0.3649(11) 1.2343(17) 0.7744(7) 0.186(4) Uiso 1 1 d D . .
H53A H 0.3466 1.2474 0.7943 0.223 Uiso 1 1 calc R . .
H53B H 0.3868 1.2519 0.7873 0.223 Uiso 1 1 calc R . .
O54 O 0.3651(11) 1.1204(15) 0.7631(8) 0.331(10) Uiso 1 1 d D A .
C55 C 0.3645(7) 1.1036(15) 0.7196(8) 0.186(4) Uiso 1 1 d D . .
H55A H 0.3855 1.1271 0.7064 0.223 Uiso 1 1 calc R A 1
H55B H 0.3446 1.1349 0.7067 0.223 Uiso 1 1 calc R A 1
C56 C 0.3614(7) 0.9725(15) 0.7170(8) 0.186(4) Uiso 1 1 d RD A 1
H56A H 0.3475 0.9467 0.7397 0.223 Uiso 1 1 d R A 1
H56B H 0.3514 0.9514 0.6907 0.223 Uiso 1 1 d R A 1
O57 O 0.3961(8) 0.9446(16) 0.7261(14) 0.331(10) Uiso 1 1 d D . .
C58 C 0.4180(8) 1.003(3) 0.7514(12) 0.186(4) Uiso 1 1 d D A .
H58A H 0.4233 0.9754 0.7785 0.223 Uiso 1 1 calc R . .
H58B H 0.4117 1.0721 0.7530 0.223 Uiso 1 1 calc R . .
C59 C 0.4432(11) 0.977(3) 0.7173(13) 0.186(4) Uiso 1 1 d D . .
H59A H 0.4403 0.9131 0.7045 0.223 Uiso 1 1 calc R A .
H59B H 0.4481 1.0290 0.6972 0.223 Uiso 1 1 calc R . .
O60 O 0.4638(13) 0.980(3) 0.7569(16) 0.331(10) Uiso 1 1 d D A .
O61 O 0.9803(5) 0.8817(15) 0.6291(6) 0.118(7) Uiso 1 1 d . . .
O62 O 0.9946(4) 1.0264(10) 0.6084(5) 0.069(4) Uiso 1 1 d . . .
C63 C 0.9748(4) 0.9619(19) 0.6113(8) 0.074(8) Uiso 1 1 d D . .
C64 C 0.9388(3) 0.9677(11) 0.5931(5) 0.065(7) Uiso 1 1 d GD . .
C65 C 0.9102(4) 0.9278(10) 0.6134(4) 0.070(7) Uiso 1 1 d G . .
H65 H 0.9132 0.8938 0.6383 0.084 Uiso 1 1 calc R . .
C66 C 0.8773(3) 0.9387(10) 0.5965(4) 0.073(7) Uiso 1 1 d G . .
H66 H 0.8582 0.9120 0.6100 0.088 Uiso 1 1 calc R . .
C67 C 0.8729(3) 0.9895(9) 0.5592(5) 0.038(5) Uiso 1 1 d G . .
C68 C 0.9015(4) 1.0295(9) 0.5389(4) 0.056(6) Uiso 1 1 d G . .
H68 H 0.8986 1.0635 0.5140 0.067 Uiso 1 1 calc R . .
C69 C 0.9344(3) 1.0186(10) 0.5559(5) 0.075(8) Uiso 1 1 d G . .
H69 H 0.9536 1.0453 0.5423 0.090 Uiso 1 1 calc R . .
C70 C 0.8360(5) 0.9860(11) 0.5478(6) 0.025(5) Uiso 1 1 d . . .
C71 C 0.8170(4) 0.9920(9) 0.5156(5) 0.004(4) Uiso 1 1 d . . .
C72 C 0.8027(3) 0.9918(8) 0.4691(3) 0.017(5) Uiso 1 1 d G . .
C73 C 0.8227(2) 0.9900(8) 0.4331(4) 0.040(6) Uiso 1 1 d G . .
C74 C 0.8067(3) 0.9925(8) 0.3942(3) 0.022(5) Uiso 1 1 d G . .
H74 H 0.8201 0.9913 0.3701 0.027 Uiso 1 1 calc R . .
C75 C 0.7708(3) 0.9968(8) 0.3914(3) 0.025(5) Uiso 1 1 d G . .
C76 C 0.7508(2) 0.9987(7) 0.4275(4) 0.021(5) Uiso 1 1 d G . .
C77 C 0.7667(3) 0.9962(7) 0.4663(3) 0.028(5) Uiso 1 1 d G . .
H77 H 0.7534 0.9974 0.4904 0.034 Uiso 1 1 calc R . .
C78 C 0.7547(4) 0.9925(10) 0.3493(5) 0.007(4) Uiso 1 1 d . . .
C79 C 0.7432(5) 0.9862(12) 0.3137(7) 0.041(6) Uiso 1 1 d . . .
C80 C 0.7300(6) 0.997(2) 0.2684(5) 0.151(6) Uiso 1 1 d G B .
C81 C 0.7395(5) 0.9170(15) 0.2437(8) 0.151(6) Uiso 1 1 d G . .
H81 H 0.7504 0.8627 0.2556 0.182 Uiso 1 1 calc R . .
C82 C 0.7328(6) 0.9185(15) 0.2011(8) 0.151(6) Uiso 1 1 d G B .
H82 H 0.7392 0.8653 0.1846 0.182 Uiso 1 1 calc R . .
C83 C 0.7166(6) 1.000(2) 0.1833(5) 0.151(6) Uiso 1 1 d GD . .
C84 C 0.7071(5) 1.0792(15) 0.2080(9) 0.151(6) Uiso 1 1 d G B 2
H84 H 0.6963 1.1335 0.1961 0.182 Uiso 1 1 calc R . .
C85 C 0.7138(6) 1.0777(16) 0.2506(8) 0.151(6) Uiso 1 1 d G . .
H85 H 0.7075 1.1310 0.2671 0.182 Uiso 1 1 calc R B 2
C86 C 0.7030(5) 1.0125(17) 0.1356(5) 0.039(6) Uiso 1 1 d D . .
O87 O 0.6995(7) 1.098(2) 0.1358(9) 0.182(11) Uiso 1 1 d . . .
O88 O 0.7047(4) 0.9472(13) 0.1285(5) 0.075(5) Uiso 1 1 d . . .
O89 O 0.7167(3) 0.9980(6) 0.4177(3) 0.012(3) Uiso 1 1 d . . .
C90 C 0.6922(5) 0.9998(12) 0.4512(6) 0.034(5) Uiso 1 1 d . . .
H90A H 0.6946 1.0609 0.4666 0.040 Uiso 1 1 calc R . .
H90B H 0.6969 0.9458 0.4701 0.040 Uiso 1 1 calc R . .
C91 C 0.6552(5) 0.9911(12) 0.4345(7) 0.047(6) Uiso 1 1 d D . .
H91A H 0.6386 0.9941 0.4571 0.056 Uiso 1 1 calc R . .
H91B H 0.6503 1.0436 0.4149 0.056 Uiso 1 1 calc R . .
O92 O 0.6541(5) 0.8989(11) 0.4146(5) 0.100(6) Uiso 1 1 d D . .
C93 C 0.6208(7) 0.874(4) 0.3999(15) 0.22(2) Uiso 1 1 d D . .
H93A H 0.6227 0.8492 0.3716 0.263 Uiso 1 1 calc R . .
H93B H 0.6064 0.9325 0.3993 0.263 Uiso 1 1 calc R . .
C94 C 0.6048(12) 0.801(3) 0.4254(14) 0.22(2) Uiso 1 1 d D . .
H94A H 0.6021 0.8314 0.4526 0.259 Uiso 1 1 calc R . .
H94B H 0.5815 0.7933 0.4144 0.259 Uiso 1 1 calc R . .
O95 O 0.6170(6) 0.7056(19) 0.4329(7) 0.151(8) Uiso 1 1 d D . .
C96 C 0.6069(12) 0.646(3) 0.4669(13) 0.23(2) Uiso 1 1 d D . .
H96A H 0.5818 0.6457 0.4665 0.279 Uiso 1 1 calc R . .
H96B H 0.6136 0.6824 0.4917 0.279 Uiso 1 1 calc R . .
C97 C 0.6178(8) 0.542(3) 0.4743(18) 0.23(2) Uiso 1 1 d D . .
H97A H 0.6048 0.5114 0.4968 0.280 Uiso 1 1 calc R . .
H97B H 0.6159 0.5019 0.4493 0.280 Uiso 1 1 calc R . .
O98 O 0.6523(6) 0.5591(15) 0.4855(7) 0.132(7) Uiso 1 1 d D . .
C99 C 0.6573(7) 0.4597(16) 0.4947(11) 0.124(11) Uiso 1 1 d D . .
H99A H 0.6514 0.4134 0.4728 0.149 Uiso 1 1 calc R . .
H99B H 0.6497 0.4384 0.5221 0.149 Uiso 1 1 calc R . .
C100 C 0.6928(8) 0.504(3) 0.4925(10) 0.183(18) Uiso 1 1 d D . .
H10L H 0.6896 0.5742 0.4973 0.220 Uiso 1 1 calc R . .
H10M H 0.7052 0.4794 0.5167 0.220 Uiso 1 1 calc R . .
O101 O 0.7162(5) 0.4972(10) 0.4590(6) 0.085(5) Uiso 1 1 d D . .
C102 C 0.7502(3) 0.4962(10) 0.4598(6) 0.085(8) Uiso 1 1 d G . .
C103 C 0.7616(4) 0.4950(11) 0.4187(5) 0.066(7) Uiso 1 1 d G . .
H103 H 0.7456 0.4965 0.3970 0.079 Uiso 1 1 calc R . .
C104 C 0.7969(5) 0.4914(12) 0.4100(5) 0.104(10) Uiso 1 1 d G . .
H104 H 0.8045 0.4905 0.3825 0.125 Uiso 1 1 calc R . .
C105 C 0.8208(3) 0.4891(11) 0.4425(6) 0.086(9) Uiso 1 1 d G . .
C106 C 0.8094(4) 0.4904(10) 0.4836(5) 0.069(7) Uiso 1 1 d G . .
H106 H 0.8253 0.4888 0.5053 0.083 Uiso 1 1 calc R . .
C107 C 0.7741(4) 0.4939(11) 0.4923(5) 0.075(8) Uiso 1 1 d G . .
H107 H 0.7665 0.4948 0.5198 0.090 Uiso 1 1 calc R . .
O108 O 0.8545(6) 0.4894(13) 0.4464(8) 0.124(3) Uiso 1 1 d . . .
C109 C 0.8707(9) 0.485(2) 0.4063(11) 0.110(4) Uiso 1 1 d . . .
H10N H 0.8603 0.4317 0.3904 0.132 Uiso 1 1 calc R . .
H10O H 0.8662 0.5458 0.3915 0.132 Uiso 1 1 calc R . .
C110 C 0.9017(8) 0.472(2) 0.4083(11) 0.110(4) Uiso 1 1 d . . .
H11L H 0.9106 0.4590 0.3805 0.132 Uiso 1 1 calc R . .
H11M H 0.9063 0.4139 0.4252 0.132 Uiso 1 1 calc R . .
O111 O 0.9233(5) 0.5704(14) 0.4291(6) 0.124(3) Uiso 1 1 d . . .
C112 C 0.9569(7) 0.5497(13) 0.4496(10) 0.110(4) Uiso 1 1 d D . .
H11N H 0.9751 0.5242 0.4319 0.132 Uiso 1 1 calc R . .
H11O H 0.9558 0.5177 0.4766 0.132 Uiso 1 1 calc R . .
C113 C 0.9519(4) 0.6592(11) 0.4494(6) 0.110(4) Uiso 1 1 d D . .
H11P H 0.9694 0.6853 0.4306 0.132 Uiso 1 1 calc R . .
H11Q H 0.9297 0.6710 0.4362 0.132 Uiso 1 1 calc R . .
O114 O 0.9527(4) 0.7189(11) 0.4850(6) 0.124(3) Uiso 1 1 d RD . .
C115 C 0.9630(7) 0.8089(15) 0.5020(7) 0.110(4) Uiso 1 1 d D . .
H11R H 0.9873 0.8088 0.5099 0.132 Uiso 1 1 calc R . .
H11S H 0.9489 0.8275 0.5257 0.132 Uiso 1 1 calc R . .
C116 C 0.9563(7) 0.873(2) 0.4647(8) 0.110(4) Uiso 1 1 d D . .
H11T H 0.9651 0.9383 0.4715 0.132 Uiso 1 1 calc R . .
H11U H 0.9704 0.8483 0.4421 0.132 Uiso 1 1 calc R . .
O117 O 0.9236(5) 0.8862(15) 0.4492(7) 0.124(3) Uiso 1 1 d . . .
C118 C 0.9184(8) 0.964(2) 0.4224(11) 0.110(4) Uiso 1 1 d . . .
H11V H 0.9330 0.9540 0.3982 0.132 Uiso 1 1 calc R . .
H11W H 0.9260 1.0234 0.4361 0.132 Uiso 1 1 calc R . .
C119 C 0.8814(8) 0.979(2) 0.4074(11) 0.110(4) Uiso 1 1 d . . .
H11X H 0.8743 0.9250 0.3897 0.132 Uiso 1 1 calc R . .
H11Y H 0.8799 1.0397 0.3914 0.132 Uiso 1 1 calc R . .
O120 O 0.8583(6) 0.9851(14) 0.4456(8) 0.124(3) Uiso 1 1 d . . .
C1C C 0.8364(5) 0.2421(12) 0.4631(4) 0.091(9) Uiso 1 1 d G . .
H1J H 0.8427 0.2410 0.4351 0.109 Uiso 1 1 calc R . .
C2C C 0.8617(3) 0.2483(13) 0.4938(6) 0.135(12) Uiso 1 1 d G . .
H2J H 0.8850 0.2513 0.4864 0.162 Uiso 1 1 calc R . .
N3C N 0.8522(4) 0.2500(12) 0.5356(5) 0.120(9) Uiso 1 1 d G . .
C4C C 0.8174(5) 0.2455(12) 0.5467(4) 0.070(7) Uiso 1 1 d G . .
H4J H 0.8111 0.2466 0.5747 0.083 Uiso 1 1 calc R . .
C5C C 0.7921(3) 0.2393(12) 0.5160(6) 0.102(9) Uiso 1 1 d G . .
H5J H 0.7688 0.2363 0.5234 0.122 Uiso 1 1 calc R . .
C6C C 0.8016(4) 0.2376(11) 0.4742(5) 0.062(6) Uiso 1 1 d GD . .
C7C C 0.7728(4) 0.2370(11) 0.4433(4) 0.067(7) Uiso 1 1 d GD . .
C8C C 0.7834(3) 0.2421(11) 0.4020(5) 0.064(7) Uiso 1 1 d G . .
H8J H 0.8069 0.2376 0.3955 0.077 Uiso 1 1 calc R . .
C9C C 0.7591(5) 0.2541(11) 0.3704(4) 0.078(8) Uiso 1 1 d G . .
H9J H 0.7663 0.2575 0.3428 0.094 Uiso 1 1 calc R . .
N10C N 0.7241(4) 0.2608(13) 0.3802(5) 0.186(13) Uiso 1 1 d GD . .
C11C C 0.7134(3) 0.2557(13) 0.4215(6) 0.100(9) Uiso 1 1 d G . .
H11J H 0.6900 0.2602 0.4280 0.119 Uiso 1 1 calc R . .
C12C C 0.7377(4) 0.2438(12) 0.4531(4) 0.090(9) Uiso 1 1 d G . .
H12J H 0.7306 0.2403 0.4807 0.108 Uiso 1 1 calc R . .
C13C C 0.6962(6) 0.2765(12) 0.3531(9) 0.136(12) Uiso 1 1 d D . .
H13J H 0.6751 0.2485 0.3645 0.164 Uiso 1 1 calc R . .
H13K H 0.7007 0.2465 0.3262 0.164 Uiso 1 1 calc R . .
C14C C 0.6929(5) 0.3855(10) 0.3489(7) 0.088(8) Uiso 1 1 d GD . .
C15C C 0.6726(5) 0.4356(15) 0.3777(6) 0.130(11) Uiso 1 1 d G . .
H15J H 0.6594 0.4006 0.3970 0.155 Uiso 1 1 calc R . .
C16C C 0.6720(5) 0.5379(15) 0.3777(7) 0.126(11) Uiso 1 1 d G . .
H16J H 0.6584 0.5714 0.3970 0.152 Uiso 1 1 calc R . .
C17C C 0.6916(6) 0.5901(10) 0.3489(8) 0.126(11) Uiso 1 1 d G . .
C18C C 0.7119(6) 0.5400(15) 0.3201(7) 0.137(12) Uiso 1 1 d G . .
H18J H 0.7251 0.5749 0.3008 0.164 Uiso 1 1 calc R . .
C19C C 0.7125(5) 0.4377(15) 0.3200(7) 0.137(12) Uiso 1 1 d G . .
H19J H 0.7261 0.4041 0.3007 0.164 Uiso 1 1 calc R . .
C21C C 0.6981(5) 0.7053(16) 0.3523(7) 0.080(8) Uiso 1 1 d D . .
H21J H 0.7040 0.7305 0.3249 0.095 Uiso 1 1 calc R . .
H21K H 0.6767 0.7369 0.3609 0.095 Uiso 1 1 calc R . .
N22C N 0.7242(4) 0.7313(12) 0.3802(5) 0.125(9) Uiso 1 1 d GD . .
C23C C 0.7146(3) 0.7350(12) 0.4220(6) 0.117(10) Uiso 1 1 d G . .
H23J H 0.6914 0.7305 0.4294 0.140 Uiso 1 1 calc R . .
C24C C 0.7398(4) 0.7457(10) 0.4527(4) 0.055(6) Uiso 1 1 d G . .
H24J H 0.7333 0.7482 0.4806 0.066 Uiso 1 1 calc R . .
C25C C 0.7745(4) 0.7525(11) 0.4416(5) 0.058(6) Uiso 1 1 d G . .
C26C C 0.7841(3) 0.7487(12) 0.3999(5) 0.142(13) Uiso 1 1 d G . .
H26J H 0.8074 0.7533 0.3925 0.171 Uiso 1 1 calc R . .
C27C C 0.7590(5) 0.7381(11) 0.3692(4) 0.057(6) Uiso 1 1 d G . .
H27J H 0.7654 0.7356 0.3413 0.068 Uiso 1 1 calc R . .
C28C C 0.8014(3) 0.7425(10) 0.4714(4) 0.046(6) Uiso 1 1 d G . .
C29C C 0.7924(3) 0.7397(10) 0.5133(5) 0.057(6) Uiso 1 1 d G . .
H29J H 0.7693 0.7448 0.5212 0.069 Uiso 1 1 calc R . .
C30C C 0.8180(4) 0.7292(11) 0.5436(3) 0.083(8) Uiso 1 1 d G . .
H30J H 0.8120 0.7273 0.5716 0.099 Uiso 1 1 calc R . .
N31C N 0.8526(4) 0.7215(11) 0.5318(4) 0.103(8) Uiso 1 1 d G . .
C32C C 0.8616(3) 0.7244(10) 0.4899(5) 0.063(7) Uiso 1 1 d G . .
H32J H 0.8847 0.7193 0.4821 0.076 Uiso 1 1 calc R . .
C33C C 0.8360(4) 0.7349(10) 0.4597(4) 0.063(7) Uiso 1 1 d G . .
H33J H 0.8421 0.7368 0.4316 0.075 Uiso 1 1 calc R . .
C34C C 0.8761(6) 0.6824(16) 0.5697(8) 0.081(8) Uiso 1 1 d . . .
H34J H 0.8981 0.7171 0.5682 0.098 Uiso 1 1 calc R . .
H34K H 0.8650 0.7027 0.5954 0.098 Uiso 1 1 calc R . .
C35C C 0.8829(6) 0.5929(10) 0.5731(7) 0.123(5) Uiso 1 1 d G . .
C36C C 0.9083(5) 0.5461(15) 0.5496(7) 0.123(5) Uiso 1 1 d G . .
H36J H 0.9252 0.5831 0.5360 0.148 Uiso 1 1 calc R . .
C37C C 0.9086(5) 0.4440(15) 0.5465(7) 0.123(5) Uiso 1 1 d G . .
H37J H 0.9256 0.4127 0.5308 0.148 Uiso 1 1 calc R . .
C38C C 0.8834(6) 0.3887(10) 0.5668(7) 0.123(5) Uiso 1 1 d G . .
C39C C 0.8580(5) 0.4355(15) 0.5903(7) 0.123(5) Uiso 1 1 d G . .
H39J H 0.8412 0.3985 0.6039 0.148 Uiso 1 1 calc R . .
C40C C 0.8577(5) 0.5376(15) 0.5935(7) 0.123(5) Uiso 1 1 d G . .
H40J H 0.8407 0.5688 0.6092 0.148 Uiso 1 1 calc R . .
C41C C 0.8784(8) 0.294(2) 0.5672(11) 0.127(11) Uiso 1 1 d . . .
H41J H 0.8708 0.2758 0.5950 0.152 Uiso 1 1 calc R . .
H41K H 0.9006 0.2623 0.5627 0.152 Uiso 1 1 calc R . .
C51C C 0.4921(5) 0.2464(13) 0.7232(4) 0.121(11) Uiso 1 1 d G . .
H51J H 0.4876 0.2472 0.6947 0.146 Uiso 1 1 calc R . .
C52C C 0.4647(4) 0.2440(12) 0.7514(6) 0.082(8) Uiso 1 1 d G . .
H52J H 0.4420 0.2432 0.7417 0.099 Uiso 1 1 calc R . .
N53C N 0.4714(4) 0.2427(11) 0.7940(5) 0.091(7) Uiso 1 1 d G . .
C54C C 0.5053(4) 0.2439(12) 0.8084(4) 0.084(8) Uiso 1 1 d G . .
H54J H 0.5098 0.2431 0.8369 0.101 Uiso 1 1 calc R . .
C55C C 0.5327(3) 0.2463(12) 0.7802(6) 0.076(8) Uiso 1 1 d G . .
H55J H 0.5554 0.2471 0.7898 0.092 Uiso 1 1 calc R . .
C56C C 0.5261(4) 0.2476(12) 0.7376(5) 0.078(8) Uiso 1 1 d G . .
C57C C 0.5538(4) 0.2469(13) 0.6989(6) 0.121(11) Uiso 1 1 d G . .
C58C C 0.5867(5) 0.2695(13) 0.7141(4) 0.097(9) Uiso 1 1 d G . .
H58J H 0.5906 0.2715 0.7427 0.116 Uiso 1 1 calc R . .
C59C C 0.6136(4) 0.2891(12) 0.6865(5) 0.120(11) Uiso 1 1 d GD . .
H59J H 0.6355 0.3042 0.6966 0.144 Uiso 1 1 calc R . .
N60C N 0.6077(4) 0.2860(11) 0.6437(5) 0.107(8) Uiso 1 1 d GD . .
C61C C 0.5749(5) 0.2634(13) 0.6286(4) 0.28(3) Uiso 1 1 d G . .
H61J H 0.5709 0.2614 0.6000 0.334 Uiso 1 1 calc R . .
C62C C 0.5479(3) 0.2439(13) 0.6562(6) 0.073(7) Uiso 1 1 d G . .
H62J H 0.5260 0.2288 0.6461 0.087 Uiso 1 1 calc R . .
C63C C 0.6401(4) 0.3418(18) 0.6337(9) 0.213(14) Uiso 1 1 d D . .
H63J H 0.6549 0.3052 0.6148 0.255 Uiso 1 1 calc R . .
H63K H 0.6530 0.3580 0.6587 0.255 Uiso 1 1 calc R . .
C64C C 0.6255(6) 0.4320(9) 0.6133(7) 0.145(6) Uiso 1 1 d GD . .
C65C C 0.6466(5) 0.4862(17) 0.6399(7) 0.145(6) Uiso 1 1 d G . .
H65J H 0.6645 0.4552 0.6542 0.174 Uiso 1 1 calc R . .
C66C C 0.6411(6) 0.5865(17) 0.6450(7) 0.145(6) Uiso 1 1 d G . .
H66J H 0.6552 0.6227 0.6627 0.174 Uiso 1 1 calc R . .
C67C C 0.6143(6) 0.6328(11) 0.6235(8) 0.145(6) Uiso 1 1 d GD . .
C68C C 0.5931(5) 0.5787(16) 0.5970(8) 0.145(6) Uiso 1 1 d G . .
H68J H 0.5752 0.6096 0.5827 0.174 Uiso 1 1 calc R . .
C69C C 0.5987(6) 0.4783(15) 0.5919(7) 0.145(6) Uiso 1 1 d G . .
H69J H 0.5846 0.4421 0.5741 0.174 Uiso 1 1 calc R . .
C70C C 0.6056(7) 0.7364(13) 0.6372(8) 0.095(9) Uiso 1 1 d D . .
H70J H 0.6274 0.7664 0.6454 0.115 Uiso 1 1 calc R . .
H70K H 0.5980 0.7708 0.6124 0.115 Uiso 1 1 calc R . .
N71C N 0.5828(7) 0.7598(19) 0.6671(9) 0.230(17) Uiso 1 1 d G . .
C72C C 0.5910(4) 0.7572(16) 0.7093(10) 0.155(7) Uiso 1 1 d G . .
H72J H 0.6140 0.7579 0.7177 0.186 Uiso 1 1 calc R . .
C73C C 0.5647(6) 0.7533(16) 0.7388(6) 0.155(7) Uiso 1 1 d G . .
H73J H 0.5701 0.7515 0.7670 0.186 Uiso 1 1 calc R . .
C74C C 0.5302(5) 0.7521(14) 0.7262(7) 0.077(8) Uiso 1 1 d GD . .
C75C C 0.5221(5) 0.7548(17) 0.6839(8) 0.201(18) Uiso 1 1 d G . .
H75J H 0.4990 0.7540 0.6755 0.241 Uiso 1 1 calc R . .
C76C C 0.5484(8) 0.759(2) 0.6544(5) 0.199(18) Uiso 1 1 d G . .
H76C H 0.5429 0.7604 0.6262 0.238 Uiso 1 1 calc R . .
C77C C 0.5008(5) 0.7448(16) 0.7570(7) 0.134(12) Uiso 1 1 d GD . .
C78C C 0.5155(4) 0.7358(17) 0.7964(9) 0.155(7) Uiso 1 1 d G . .
H78J H 0.5392 0.7442 0.7998 0.186 Uiso 1 1 calc R . .
C79C C 0.4947(7) 0.7142(17) 0.8305(6) 0.155(7) Uiso 1 1 d G . .
H79J H 0.5045 0.7082 0.8569 0.186 Uiso 1 1 calc R . .
N80C N 0.4592(7) 0.7016(17) 0.8253(6) 0.225(17) Uiso 1 1 d GD . .
C81C C 0.4445(4) 0.7106(15) 0.7859(8) 0.143(12) Uiso 1 1 d G . .
H81J H 0.4207 0.7022 0.7824 0.171 Uiso 1 1 calc R . .
C82C C 0.4653(6) 0.7322(14) 0.7517(6) 0.096(9) Uiso 1 1 d G . .
H82J H 0.4555 0.7382 0.7254 0.115 Uiso 1 1 calc R . .
C83C C 0.4324(7) 0.6715(14) 0.8519(10) 0.145(12) Uiso 1 1 d D . .
H83J H 0.4099 0.6908 0.8413 0.174 Uiso 1 1 calc R . .
H83K H 0.4354 0.6973 0.8799 0.174 Uiso 1 1 calc R . .
C84C C 0.4373(7) 0.5621(13) 0.8506(9) 0.154(6) Uiso 1 1 d GD . .
C85C C 0.4156(6) 0.510(2) 0.8238(8) 0.154(6) Uiso 1 1 d G . .
H85J H 0.3993 0.5436 0.8078 0.185 Uiso 1 1 calc R . .
C86C C 0.4182(6) 0.408(2) 0.8211(7) 0.154(6) Uiso 1 1 d G . .
H86J H 0.4037 0.3736 0.8032 0.185 Uiso 1 1 calc R . .
C87C C 0.4426(7) 0.3584(12) 0.8450(9) 0.154(6) Uiso 1 1 d G . .
C88C C 0.4643(6) 0.410(2) 0.8718(8) 0.154(6) Uiso 1 1 d G . .
H88J H 0.4805 0.3769 0.8878 0.185 Uiso 1 1 calc R . .
C89C C 0.4616(6) 0.5121(19) 0.8745(8) 0.154(6) Uiso 1 1 d G . .
H89J H 0.4761 0.5469 0.8924 0.185 Uiso 1 1 calc R . .
C90C C 0.4465(12) 0.268(3) 0.8334(15) 0.213(14) Uiso 1 1 d . . .
H90J H 0.4237 0.2419 0.8273 0.255 Uiso 1 1 calc R . .
H90K H 0.4553 0.2317 0.8572 0.255 Uiso 1 1 calc R . .

loop_
_atom_type_symbol
_atom_type_description
_atom_type_scat_dispersion_real
_atom_type_scat_dispersion_imag
_atom_type_scat_source
C C 0.0181 0.0091 'International Tables Vol C Tables 4.2.6.8 and 6.1.1.4'
H H 0.0000 0.0000 'International Tables Vol C Tables 4.2.6.8 and 6.1.1.4'
N N 0.0311 0.0180 'International Tables Vol C Tables 4.2.6.8 and 6.1.1.4'
O O 0.0492 0.0322 'International Tables Vol C Tables 4.2.6.8 and 6.1.1.4'
Cu Cu -1.9646 0.5888 'International Tables Vol C Tables 4.2.6.8 and 6.1.1.4'

loop_
_geom_angle_atom_site_label_1
_geom_angle_atom_site_label_2
_geom_angle_atom_site_label_3
_geom_angle
_geom_angle_site_symmetry_1
_geom_angle_site_symmetry_3
_geom_angle_publ_flag
C70 Cu1 C71 41.7(7) . . ?
C70 Cu1 O28 161.1(8) . . ?
C71 Cu1 O28 120.6(7) . . ?
C70 Cu1 O88 108.1(8) . 4_655 ?
C71 Cu1 O88 148.6(7) . 4_655 ?
O28 Cu1 O88 87.5(7) . 4_655 ?
C70 Cu1 C86 106.7(8) . 4_655 ?
C71 Cu1 C86 146.4(7) . 4_655 ?
O28 Cu1 C86 91.9(7) . 4_655 ?
O88 Cu1 C86 23.8(5) 4_655 4_655 ?
O62 Cu2 C18 114.0(9) 3_475 . ?
O62 Cu2 C19 154.6(7) 3_475 . ?
C18 Cu2 C19 41.1(9) . . ?
O62 Cu2 O1 97.5(8) 3_475 2_674 ?
C18 Cu2 O1 146.8(10) . 2_674 ?
C19 Cu2 O1 107.9(8) . 2_674 ?
C3 O1 Cu2 101.6(18) . 2_675 ?
O1 C3 O2 122(3) . . ?
O1 C3 C4 112(2) . . ?
O2 C3 C4 116(2) . . ?
C5 C4 C9 120.0 . . ?
C5 C4 C3 117.5(16) . . ?
C9 C4 C3 122.3(16) . . ?
C6 C5 C4 120.0 . . ?
C6 C5 H5 120.0 . . ?
C4 C5 H5 120.0 . . ?
C5 C6 C7 120.0 . . ?
C5 C6 H6 120.0 . . ?
C7 C6 H6 120.0 . . ?
C8 C7 C6 120.0 . . ?
C8 C7 C10 115.6(14) . . ?
C6 C7 C10 123.7(14) . . ?
C7 C8 C9 120.0 . . ?
C7 C8 H8 120.0 . . ?
C9 C8 H8 120.0 . . ?
C8 C9 C4 120.0 . . ?
C8 C9 H9 120.0 . . ?
C4 C9 H9 120.0 . . ?
C11 C10 C7 164(2) . . ?
C10 C11 C12 165(3) . . ?
C11 C12 C13 123.6(19) . . ?
C11 C12 C17 115.8(19) . . ?
C13 C12 C17 120.0 . . ?
C12 C13 C14 120.0 . . ?
C12 C13 H13 120.0 . . ?
C14 C13 H13 120.0 . . ?
O29 C14 C15 122.1(12) . . ?
O29 C14 C13 117.9(12) . . ?
C15 C14 C13 120.0 . . ?
C18 C15 C16 124.9(17) . . ?
C18 C15 C14 115.1(17) . . ?
C16 C15 C14 120.0 . . ?
C15 C16 C17 120.0 . . ?
C15 C16 H16 120.0 . . ?
C17 C16 H16 120.0 . . ?
C16 C17 C12 120.0 . . ?
C16 C17 O60 115(2) . . ?
C12 C17 O60 124(2) . . ?
C15 C18 C19 156(3) . . ?
C15 C18 Cu2 133(2) . . ?
C19 C18 Cu2 69.6(13) . . ?
C20 C19 C18 166.2(19) . . ?
C20 C19 Cu2 124.0(12) . . ?
C18 C19 Cu2 69.3(13) . . ?
C21 C20 C25 120.0 . . ?
C21 C20 C19 126.5(12) . . ?
C25 C20 C19 112.8(12) . . ?
C22 C21 C20 120.0 . . ?
C22 C21 H21 120.0 . . ?
C20 C21 H21 120.0 . . ?
C23 C22 C21 120.0 . . ?
C23 C22 H22 120.0 . . ?
C21 C22 H22 120.0 . . ?
C22 C23 C24 120.0 . . ?
C22 C23 C26 123.3(13) . . ?
C24 C23 C26 114.4(14) . . ?
C23 C24 C25 120.0 . . ?
C23 C24 H24 120.0 . . ?
C25 C24 H24 120.0 . . ?
C24 C25 C20 120.0 . . ?
C24 C25 H25 120.0 . . ?
C20 C25 H25 120.0 . . ?
O28 C26 O27 111.9(16) . . ?
O28 C26 C23 120.2(16) . . ?
O27 C26 C23 122.2(17) . . ?
C26 O28 Cu1 122.8(12) . . ?
C14 O29 C30 119(2) . . ?
O29 C30 C31 108(4) . . ?
O29 C30 H30A 110.1 . . ?
C31 C30 H30A 110.1 . . ?
O29 C30 H30B 110.1 . . ?
C31 C30 H30B 110.1 . . ?
H30A C30 H30B 108.4 . . ?
C30 C31 O32 114(4) . . ?
C30 C31 H31A 108.6 . . ?
O32 C31 H31A 108.6 . . ?
C30 C31 H31B 108.6 . . ?
O32 C31 H31B 108.6 . . ?
H31A C31 H31B 107.6 . . ?
C33 O32 C31 110(3) . . ?
O32 C33 C34 97(3) . . ?
O32 C33 H33A 112.3 . . ?
C34 C33 H33A 112.3 . . ?
O32 C33 H33B 112.3 . . ?
C34 C33 H33B 112.3 . . ?
H33A C33 H33B 109.9 . . ?
O35 C34 C33 112(3) . . ?
O35 C34 H34A 109.3 . . ?
C33 C34 H34A 109.3 . . ?
O35 C34 H34B 109.3 . . ?
C33 C34 H34B 109.3 . . ?
H34A C34 H34B 108.0 . . ?
C36 O35 C34 125(3) . . ?
O35 C36 C37 130.0(12) . . ?
O35 C36 H36A 104.8 . . ?
C37 C36 H36A 104.8 . . ?
O35 C36 H36B 104.8 . . ?
C37 C36 H36B 104.8 . . ?
H36A C36 H36B 105.8 . . ?
O38 C37 C36 111.7(11) . . ?
O38 C37 H37A 85.7 . . ?
C36 C37 H37A 104.6 . . ?
O38 C37 H37B 137.7 . . ?
C36 C37 H37B 104.6 . . ?
H37A C37 H37B 105.7 . . ?
C39 O38 C37 125.0(13) . . ?
O38 C39 C40 110(3) . . ?
O38 C39 H39A 109.6 . . ?
C40 C39 H39A 109.6 . . ?
O38 C39 H39B 109.6 . . ?
C40 C39 H39B 109.6 . . ?
H39A C39 H39B 108.1 . . ?
O41 C40 C39 96(3) . . ?
O41 C40 H40A 112.6 . . ?
C39 C40 H40A 112.6 . . ?
O41 C40 H40B 112.6 . . ?
C39 C40 H40B 112.6 . . ?
H40A C40 H40B 110.1 . . ?
C40 O41 C42 117(2) . . ?
C43 C42 C47 120.0 . . ?
C43 C42 O41 133(2) . . ?
C47 C42 O41 107(2) . . ?
C42 C43 C44 120.0 . . ?
C42 C43 H43 120.0 . . ?
C44 C43 H43 120.0 . . ?
C45 C44 C43 120.0 . . ?
C45 C44 H44 120.0 . . ?
C43 C44 H44 120.0 . . ?
C44 C45 C46 120.0 . . ?
C44 C45 O48 118(3) . . ?
C46 C45 O48 121(2) . . ?
C47 C46 C45 120.0 . . ?
C47 C46 H46 120.0 . . ?
C45 C46 H46 120.0 . . ?
C46 C47 C42 120.0 . . ?
C46 C47 H47 120.0 . . ?
C42 C47 H47 120.0 . . ?
C49 O48 C45 113.1(11) . . ?
O48 C49 C50 119.1(12) . . ?
O48 C49 H49A 107.5 . . ?
C50 C49 H49A 107.6 . . ?
O48 C49 H49B 107.5 . . ?
C50 C49 H49B 107.5 . . ?
H49A C49 H49B 107.0 . . ?
O51 C50 C49 118.4(10) . . ?
O51 C50 H50A 107.7 . . ?
C49 C50 H50A 107.7 . . ?
O51 C50 H50B 107.7 . . ?
C49 C50 H50B 107.7 . . ?
H50A C50 H50B 107.1 . . ?
C50 O51 C52 127.1(11) . . ?
O51 C52 C53 123(3) . . ?
O51 C52 H52A 106.5 . . ?
C53 C52 H52A 106.6 . . ?
O51 C52 H52B 106.5 . . ?
C53 C52 H52B 106.6 . . ?
H52A C52 H52B 106.5 . . ?
C52 C53 O54 111.2(16) . . ?
C52 C53 H53A 109.4 . . ?
O54 C53 H53A 109.4 . . ?
C52 C53 H53B 109.4 . . ?
O54 C53 H53B 109.4 . . ?
H53A C53 H53B 108.0 . . ?
C55 O54 C53 112.5(11) . . ?
O54 C55 C56 102.1(6) . . ?
O54 C55 H55A 111.4 . . ?
C56 C55 H55A 111.4 . . ?
O54 C55 H55B 111.3 . . ?
C56 C55 H55B 111.4 . . ?
H55A C55 H55B 109.2 . . ?
O57 C56 C55 101.1(7) . . ?
O57 C56 H56A 105.7 . . ?
C55 C56 H56A 111.2 . . ?
O57 C56 H56B 118.1 . . ?
C55 C56 H56B 111.2 . . ?
H56A C56 H56B 109.1 . . ?
C58 O57 C56 122.0(12) . . ?
O57 C58 C59 81(2) . . ?
O57 C58 H58A 115.2 . . ?
C59 C58 H58A 115.2 . . ?
O57 C58 H58B 115.1 . . ?
C59 C58 H58B 115.1 . . ?
H58A C58 H58B 112.2 . . ?
O60 C59 C58 74(2) . . ?
O60 C59 H59A 116.1 . . ?
C58 C59 H59A 116.1 . . ?
O60 C59 H59B 116.2 . . ?
C58 C59 H59B 116.2 . . ?
H59A C59 H59B 113.1 . . ?
C17 O60 C59 117(4) . . ?
C63 O62 Cu2 120.0(14) . 3_575 ?
O62 C63 O61 125.4(17) . . ?
O62 C63 C64 122(2) . . ?
O61 C63 C64 112.3(19) . . ?
C65 C64 C69 120.0 . . ?
C65 C64 C63 121.9(14) . . ?
C69 C64 C63 118.0(15) . . ?
C64 C65 C66 120.0 . . ?
C64 C65 H65 120.0 . . ?
C66 C65 H65 120.0 . . ?
C67 C66 C65 120.0 . . ?
C67 C66 H66 120.0 . . ?
C65 C66 H66 120.0 . . ?
C66 C67 C68 120.0 . . ?
C66 C67 C70 108.4(11) . . ?
C68 C67 C70 131.6(11) . . ?
C69 C68 C67 120.0 . . ?
C69 C68 H68 120.0 . . ?
C67 C68 H68 120.0 . . ?
C68 C69 C64 120.0 . . ?
C68 C69 H69 120.0 . . ?
C64 C69 H69 120.0 . . ?
C71 C70 C67 139.4(17) . . ?
C71 C70 Cu1 74.4(11) . . ?
C67 C70 Cu1 145.9(14) . . ?
C70 C71 C72 164.6(15) . . ?
C70 C71 Cu1 63.9(11) . . ?
C72 C71 Cu1 130.9(11) . . ?
C73 C72 C77 120.0 . . ?
C73 C72 C71 125.9(9) . . ?
C77 C72 C71 114.1(9) . . ?
C72 C73 C74 120.0 . . ?
C72 C73 O120 107.4(13) . . ?
C74 C73 O120 132.6(13) . . ?
C73 C74 C75 120.0 . . ?
C73 C74 H74 120.0 . . ?
C75 C74 H74 120.0 . . ?
C76 C75 C74 120.0 . . ?
C76 C75 C78 121.5(10) . . ?
C74 C75 C78 118.3(10) . . ?
O89 C76 C77 129.6(9) . . ?
O89 C76 C75 110.4(9) . . ?
C77 C76 C75 120.0 . . ?
C76 C77 C72 120.0 . . ?
C76 C77 H77 120.0 . . ?
C72 C77 H77 120.0 . . ?
C79 C78 C75 176.0(17) . . ?
C78 C79 C80 170.6(19) . . ?
C81 C80 C85 120.0 . . ?
C81 C80 C79 112(2) . . ?
C85 C80 C79 127(2) . . ?
C80 C81 C82 120.0 . . ?
C80 C81 H81 120.0 . . ?
C82 C81 H81 120.0 . . ?
C81 C82 C83 120.0 . . ?
C81 C82 H82 120.0 . . ?
C83 C82 H82 120.0 . . ?
C84 C83 C82 120.0 . . ?
C84 C83 C86 112(2) . . ?
C82 C83 C86 128(2) . . ?
C83 C84 C85 120.0 . . ?
C83 C84 H84 120.0 . . ?
C85 C84 H84 120.0 . . ?
C84 C85 C80 120.0 . . ?
C84 C85 H85 120.0 . . ?
C80 C85 H85 120.0 . . ?
O88 C86 O87 166(3) . . ?
O88 C86 C83 96(2) . . ?
O87 C86 C83 98(2) . . ?
O88 C86 Cu1 66.3(14) . 4_654 ?
O87 C86 Cu1 100.1(18) . 4_654 ?
C83 C86 Cu1 153.4(16) . 4_654 ?
C86 O88 Cu1 89.9(16) . 4_654 ?
C76 O89 C90 118.1(12) . . ?
O89 C90 C91 110.7(15) . . ?
O89 C90 H90A 109.5 . . ?
C91 C90 H90A 109.5 . . ?
O89 C90 H90B 109.5 . . ?
C91 C90 H90B 109.5 . . ?
H90A C90 H90B 108.1 . . ?
O92 C91 C90 104.9(15) . . ?
O92 C91 H91A 110.8 . . ?
C90 C91 H91A 110.8 . . ?
O92 C91 H91B 110.8 . . ?
C90 C91 H91B 110.8 . . ?
H91A C91 H91B 108.9 . . ?
C91 O92 C93 113(3) . . ?
O92 C93 C94 112(4) . . ?
O92 C93 H93A 109.3 . . ?
C94 C93 H93A 109.2 . . ?
O92 C93 H93B 109.3 . . ?
C94 C93 H93B 109.3 . . ?
H93A C93 H93B 107.9 . . ?
O95 C94 C93 126(4) . . ?
O95 C94 H94A 105.7 . . ?
C93 C94 H94A 105.7 . . ?
O95 C94 H94B 105.7 . . ?
C93 C94 H94B 105.7 . . ?
H94A C94 H94B 106.2 . . ?
C94 O95 C96 125(3) . . ?
O95 C96 C97 126(4) . . ?
O95 C96 H96A 105.9 . . ?
C97 C96 H96A 105.9 . . ?
O95 C96 H96B 105.8 . . ?
C97 C96 H96B 105.8 . . ?
H96A C96 H96B 106.2 . . ?
O98 C97 C96 99(3) . . ?
O98 C97 H97A 112.0 . . ?
C96 C97 H97A 112.0 . . ?
O98 C97 H97B 112.1 . . ?
C96 C97 H97B 112.1 . . ?
H97A C97 H97B 109.7 . . ?
C99 O98 C97 91(2) . . ?
O98 C99 C100 74(2) . . ?
O98 C99 H99A 116.1 . . ?
C100 C99 H99A 116.1 . . ?
O98 C99 H99B 116.1 . . ?
C100 C99 H99B 116.1 . . ?
H99A C99 H99B 113.1 . . ?
O101 C100 C99 126(3) . . ?
O101 C100 H10L 105.7 . . ?
C99 C100 H10L 105.7 . . ?
O101 C100 H10M 105.7 . . ?
C99 C100 H10M 105.7 . . ?
H10L C100 H10M 106.2 . . ?
C102 O101 C100 129(2) . . ?
O101 C102 C103 107.3(15) . . ?
O101 C102 C107 132.7(15) . . ?
C103 C102 C107 120.0 . . ?
C104 C103 C102 120.0 . . ?
C104 C103 H103 120.0 . . ?
C102 C103 H103 120.0 . . ?
C103 C104 C105 120.0 . . ?
C103 C104 H104 120.0 . . ?
C105 C104 H104 120.0 . . ?
O108 C105 C106 103.0(18) . . ?
O108 C105 C104 136.9(18) . . ?
C106 C105 C104 120.0 . . ?
C107 C106 C105 120.0 . . ?
C107 C106 H106 120.0 . . ?
C105 C106 H106 120.0 . . ?
C106 C107 C102 120.0 . . ?
C106 C107 H107 120.0 . . ?
C102 C107 H107 120.0 . . ?
C105 O108 C109 110(2) . . ?
C110 C109 O108 113(3) . . ?
C110 C109 H10N 109.0 . . ?
O108 C109 H10N 109.0 . . ?
C110 C109 H10O 109.0 . . ?
O108 C109 H10O 109.0 . . ?
H10N C109 H10O 107.8 . . ?
C109 C110 O111 113(3) . . ?
C109 C110 H11L 109.1 . . ?
O111 C110 H11L 109.1 . . ?
C109 C110 H11M 109.0 . . ?
O111 C110 H11M 109.0 . . ?
H11L C110 H11M 107.8 . . ?
C112 O111 C110 116.7(18) . . ?
O111 C112 C113 72.4(14) . . ?
O111 C112 H11N 116.3 . . ?
C113 C112 H11N 116.3 . . ?
O111 C112 H11O 116.3 . . ?
C113 C112 H11O 116.3 . . ?
H11N C112 H11O 113.3 . . ?
O114 C113 C112 124.5(15) . . ?
O114 C113 H11P 106.2 . . ?
C112 C113 H11P 106.2 . . ?
O114 C113 H11Q 106.2 . . ?
C112 C113 H11Q 106.2 . . ?
H11P C113 H11Q 106.4 . . ?
C115 O114 C113 146.2(13) . . ?
O114 C115 C116 98.7(19) . . ?
O114 C115 H11R 112.1 . . ?
C116 C115 H11R 112.0 . . ?
O114 C115 H11S 112.0 . . ?
C116 C115 H11S 112.0 . . ?
H11R C115 H11S 109.7 . . ?
O117 C116 C115 122(2) . . ?
O117 C116 H11T 106.9 . . ?
C115 C116 H11T 107.0 . . ?
O117 C116 H11U 107.0 . . ?
C115 C116 H11U 106.9 . . ?
H11T C116 H11U 106.7 . . ?
C116 O117 C118 117(2) . . ?
O117 C118 C119 116(3) . . ?
O117 C118 H11V 108.2 . . ?
C119 C118 H11V 108.2 . . ?
O117 C118 H11W 108.2 . . ?
C119 C118 H11W 108.2 . . ?
H11V C118 H11W 107.4 . . ?
C118 C119 O120 108(3) . . ?
C118 C119 H11X 110.2 . . ?
O120 C119 H11X 110.2 . . ?
C118 C119 H11Y 110.2 . . ?
O120 C119 H11Y 110.2 . . ?
H11X C119 H11Y 108.5 . . ?
C73 O120 C119 110(2) . . ?
C2C C1C C6C 120.0 . . ?
C2C C1C H1J 120.0 . . ?
C6C C1C H1J 120.0 . . ?
N3C C2C C1C 120.0 . . ?
N3C C2C H2J 120.0 . . ?
C1C C2C H2J 120.0 . . ?
C2C N3C C4C 120.0 . . ?
C2C N3C C41C 117.8(18) . . ?
C4C N3C C41C 118.5(18) . . ?
C5C C4C N3C 120.0 . . ?
C5C C4C H4J 120.0 . . ?
N3C C4C H4J 120.0 . . ?
C4C C5C C6C 120.0 . . ?
C4C C5C H5J 120.0 . . ?
C6C C5C H5J 120.0 . . ?
C5C C6C C1C 120.0 . . ?
C5C C6C C7C 116.5(14) . . ?
C1C C6C C7C 123.4(14) . . ?
C8C C7C C12C 120.0 . . ?
C8C C7C C6C 114.4(13) . . ?
C12C C7C C6C 125.1(13) . . ?
C9C C8C C7C 120.0 . . ?
C9C C8C H8J 120.0 . . ?
C7C C8C H8J 120.0 . . ?
C8C C9C N10C 120.0 . . ?
C8C C9C H9J 120.0 . . ?
N10C C9C H9J 120.0 . . ?
C11C N10C C9C 120.0 . . ?
C11C N10C C13C 112(2) . . ?
C9C N10C C13C 128(2) . . ?
N10C C11C C12C 120.0 . . ?
N10C C11C H11J 120.0 . . ?
C12C C11C H11J 120.0 . . ?
C11C C12C C7C 120.0 . . ?
C11C C12C H12J 120.0 . . ?
C7C C12C H12J 120.0 . . ?
N10C C13C C14C 105.9(15) . . ?
N10C C13C H13J 110.6 . . ?
C14C C13C H13J 110.6 . . ?
N10C C13C H13K 110.6 . . ?
C14C C13C H13K 110.6 . . ?
H13J C13C H13K 108.7 . . ?
C15C C14C C19C 120.0 . . ?
C15C C14C C13C 118(2) . . ?
C19C C14C C13C 121(2) . . ?
C14C C15C C16C 120.0 . . ?
C14C C15C H15J 120.0 . . ?
C16C C15C H15J 120.0 . . ?
C17C C16C C15C 120.0 . . ?
C17C C16C H16J 120.0 . . ?
C15C C16C H16J 120.0 . . ?
C16C C17C C18C 120.0 . . ?
C16C C17C C21C 122.9(19) . . ?
C18C C17C C21C 116.1(18) . . ?
C19C C18C C17C 120.0 . . ?
C19C C18C H18J 120.0 . . ?
C17C C18C H18J 120.0 . . ?
C18C C19C C14C 120.0 . . ?
C18C C19C H19J 120.0 . . ?
C14C C19C H19J 120.0 . . ?
N22C C21C C17C 113.9(17) . . ?
N22C C21C H21J 108.8 . . ?
C17C C21C H21J 108.8 . . ?
N22C C21C H21K 108.8 . . ?
C17C C21C H21K 108.8 . . ?
H21J C21C H21K 107.7 . . ?
C23C N22C C27C 120.0 . . ?
C23C N22C C21C 115.8(17) . . ?
C27C N22C C21C 123.4(17) . . ?
C24C C23C N22C 120.0 . . ?
C24C C23C H23J 120.0 . . ?
N22C C23C H23J 120.0 . . ?
C23C C24C C25C 120.0 . . ?
C23C C24C H24J 120.0 . . ?
C25C C24C H24J 120.0 . . ?
C26C C25C C24C 120.0 . . ?
C26C C25C C28C 116.7(13) . . ?
C24C C25C C28C 121.9(13) . . ?
C25C C26C C27C 120.0 . . ?
C25C C26C H26J 120.0 . . ?
C27C C26C H26J 120.0 . . ?
C26C C27C N22C 120.0 . . ?
C26C C27C H27J 120.0 . . ?
N22C C27C H27J 120.0 . . ?
C29C C28C C33C 120.0 . . ?
C29C C28C C25C 118.1(12) . . ?
C33C C28C C25C 121.9(12) . . ?
C30C C29C C28C 120.0 . . ?
C30C C29C H29J 120.0 . . ?
C28C C29C H29J 120.0 . . ?
C29C C30C N31C 120.0 . . ?
C29C C30C H30J 120.0 . . ?
N31C C30C H30J 120.0 . . ?
C32C N31C C30C 120.0 . . ?
C32C N31C C34C 126.8(14) . . ?
C30C N31C C34C 111.3(14) . . ?
C33C C32C N31C 120.0 . . ?
C33C C32C H32J 120.0 . . ?
N31C C32C H32J 120.0 . . ?
C32C C33C C28C 120.0 . . ?
C32C C33C H33J 120.0 . . ?
C28C C33C H33J 120.0 . . ?
C35C C34C N31C 120(2) . . ?
C35C C34C H34J 107.2 . . ?
N31C C34C H34J 107.2 . . ?
C35C C34C H34K 107.2 . . ?
N31C C34C H34K 107.2 . . ?
H34J C34C H34K 106.8 . . ?
C34C C35C C36C 123(2) . . ?
C34C C35C C40C 115(2) . . ?
C36C C35C C40C 120.0 . . ?
C35C C36C C37C 120.0 . . ?
C35C C36C H36J 120.0 . . ?
C37C C36C H36J 120.0 . . ?
C38C C37C C36C 120.0 . . ?
C38C C37C H37J 120.0 . . ?
C36C C37C H37J 120.0 . . ?
C41C C38C C37C 130(2) . . ?
C41C C38C C39C 110(2) . . ?
C37C C38C C39C 120.0 . . ?
C40C C39C C38C 120.0 . . ?
C40C C39C H39J 120.0 . . ?
C38C C39C H39J 120.0 . . ?
C39C C40C C35C 120.0 . . ?
C39C C40C H40J 120.0 . . ?
C35C C40C H40J 120.0 . . ?
C38C C41C N3C 118(2) . . ?
C38C C41C H41J 107.8 . . ?
N3C C41C H41J 107.8 . . ?
C38C C41C H41K 107.8 . . ?
N3C C41C H41K 107.8 . . ?
H41J C41C H41K 107.1 . . ?
C52C C51C C56C 120.0 . . ?
C52C C51C H51J 120.0 . . ?
C56C C51C H51J 120.0 . . ?
C51C C52C N53C 120.0 . . ?
C51C C52C H52J 120.0 . . ?
N53C C52C H52J 120.0 . . ?
C54C N53C C52C 120.0 . . ?
C54C N53C C90C 107(2) . . ?
C52C N53C C90C 131(2) . . ?
C55C C54C N53C 120.0 . . ?
C55C C54C H54J 120.0 . . ?
N53C C54C H54J 120.0 . . ?
C54C C55C C56C 120.0 . . ?
C54C C55C H55J 120.0 . . ?
C56C C55C H55J 120.0 . . ?
C55C C56C C51C 120.0 . . ?
C55C C56C C57C 128.5(14) . . ?
C51C C56C C57C 111.4(14) . . ?
C58C C57C C62C 120.0 . . ?
C58C C57C C56C 109.3(14) . . ?
C62C C57C C56C 129.7(14) . . ?
C59C C58C C57C 120.0 . . ?
C59C C58C H58J 120.0 . . ?
C57C C58C H58J 120.0 . . ?
N60C C59C C58C 120.0 . . ?
N60C C59C H59J 120.0 . . ?
C58C C59C H59J 120.0 . . ?
C61C N60C C59C 120.0 . . ?
C61C N60C C63C 142.9(8) . . ?
C59C N60C C63C 93.5(7) . . ?
N60C C61C C62C 120.0 . . ?
N60C C61C H61J 120.0 . . ?
C62C C61C H61J 120.0 . . ?
C61C C62C C57C 120.0 . . ?
C61C C62C H62J 120.0 . . ?
C57C C62C H62J 120.0 . . ?
N60C C63C C64C 101.1(8) . . ?
N60C C63C C65C 125.7(14) . . ?
C64C C63C C65C 44.3(9) . . ?
N60C C63C H63J 111.5 . . ?
C64C C63C H63J 111.5 . . ?
C65C C63C H63J 119.5 . . ?
N60C C63C H63K 111.6 . . ?
C64C C63C H63K 111.6 . . ?
C65C C63C H63K 68.1 . . ?
H63J C63C H63K 109.4 . . ?
C65C C64C C69C 120.0 . . ?
C65C C64C C63C 87(2) . . ?
C69C C64C C63C 149.8(17) . . ?
C64C C65C C66C 120.0 . . ?
C64C C65C C63C 48.9(11) . . ?
C66C C65C C63C 163.8(9) . . ?
C64C C65C H65J 120.0 . . ?
C66C C65C H65J 120.0 . . ?
C63C C65C H65J 72.4 . . ?
C67C C66C C65C 120.0 . . ?
C67C C66C H66J 120.0 . . ?
C65C C66C H66J 120.0 . . ?
C66C C67C C68C 120.0 . . ?
C66C C67C C70C 116(2) . . ?
C68C C67C C70C 123(2) . . ?
C69C C68C C67C 120.0 . . ?
C69C C68C H68J 120.0 . . ?
C67C C68C H68J 120.0 . . ?
C68C C69C C64C 120.0 . . ?
C68C C69C H69J 120.0 . . ?
C64C C69C H69J 120.0 . . ?
N71C C70C C67C 125(2) . . ?
N71C C70C H70J 106.0 . . ?
C67C C70C H70J 106.0 . . ?
N71C C70C H70K 106.1 . . ?
C67C C70C H70K 106.0 . . ?
H70J C70C H70K 106.3 . . ?
C70C N71C C72C 123(3) . . ?
C70C N71C C76C 115(3) . . ?
C72C N71C C76C 120.0 . . ?
N71C C72C C73C 120.0 . . ?
N71C C72C H72J 120.0 . . ?
C73C C72C H72J 120.0 . . ?
C74C C73C C72C 120.0 . . ?
C74C C73C H73J 120.0 . . ?
C72C C73C H73J 120.0 . . ?
C75C C74C C73C 120.0 . . ?
C75C C74C C77C 118(2) . . ?
C73C C74C C77C 122(2) . . ?
C74C C75C C76C 120.0 . . ?
C74C C75C H75J 120.0 . . ?
C76C C75C H75J 120.0 . . ?
C75C C76C N71C 120.0 . . ?
C75C C76C H76C 120.0 . . ?
N71C C76C H76C 120.0 . . ?
C78C C77C C82C 120.0 . . ?
C78C C77C C74C 107(2) . . ?
C82C C77C C74C 132(2) . . ?
C79C C78C C77C 120.0 . . ?
C79C C78C H78J 120.0 . . ?
C77C C78C H78J 120.0 . . ?
C78C C79C N80C 120.0 . . ?
C78C C79C H79J 120.0 . . ?
N80C C79C H79J 120.0 . . ?
C81C N80C C79C 120.0 . . ?
C81C N80C C83C 106(3) . . ?
C79C N80C C83C 134(3) . . ?
N80C C81C C82C 120.0 . . ?
N80C C81C H81J 120.0 . . ?
C82C C81C H81J 120.0 . . ?
C81C C82C C77C 120.0 . . ?
C81C C82C H82J 120.0 . . ?
C77C C82C H82J 120.0 . . ?
N80C C83C C84C 100.4(19) . . ?
N80C C83C H83J 111.7 . . ?
C84C C83C H83J 111.7 . . ?
N80C C83C H83K 111.7 . . ?
C84C C83C H83K 111.7 . . ?
H83J C83C H83K 109.5 . . ?
C85C C84C C89C 120.0 . . ?
C85C C84C C83C 116(3) . . ?
C89C C84C C83C 124(3) . . ?
C84C C85C C86C 120.0 . . ?
C84C C85C H85J 120.0 . . ?
C86C C85C H85J 120.0 . . ?
C87C C86C C85C 120.0 . . ?
C87C C86C H86J 120.0 . . ?
C85C C86C H86J 120.0 . . ?
C90C C87C C88C 126(3) . . ?
C90C C87C C86C 113(3) . . ?
C88C C87C C86C 120.0 . . ?
C87C C88C C89C 120.0 . . ?
C87C C88C H88J 120.0 . . ?
C89C C88C H88J 120.0 . . ?
C88C C89C C84C 120.0 . . ?
C88C C89C H89J 120.0 . . ?
C84C C89C H89J 120.0 . . ?
C87C C90C N53C 120(4) . . ?
C87C C90C H90J 107.4 . . ?
N53C C90C H90J 107.4 . . ?
C87C C90C H90K 107.4 . . ?
N53C C90C H90K 107.4 . . ?
H90J C90C H90K 106.9 . . ?

loop_
_geom_bond_atom_site_label_1
_geom_bond_atom_site_label_2
_geom_bond_distance
_geom_bond_site_symmetry_2
_geom_bond_publ_flag
Cu1 C70 1.708(18) . ?
Cu1 C71 1.833(16) . ?
Cu1 O28 1.922(15) . ?
Cu1 O88 2.080(17) 4_655 ?
Cu1 C86 2.272(18) 4_655 ?
Cu2 O62 1.955(16) 3_475 ?
Cu2 C18 2.02(3) . ?
Cu2 C19 2.023(17) . ?
Cu2 O1 2.18(2) 2_674 ?
O1 C3 1.12(3) . ?
O1 Cu2 2.18(2) 2_675 ?
O2 C3 1.398(10) . ?
C3 C4 1.597(11) . ?
C4 C5 1.3900 . ?
C4 C9 1.3900 . ?
C5 C6 1.3900 . ?
C5 H5 0.9300 . ?
C6 C7 1.3900 . ?
C6 H6 0.9300 . ?
C7 C8 1.3900 . ?
C7 C10 1.52(3) . ?
C8 C9 1.3900 . ?
C8 H8 0.9300 . ?
C9 H9 0.9300 . ?
C10 C11 1.23(4) . ?
C11 C12 1.30(4) . ?
C12 C13 1.3900 . ?
C12 C17 1.3900 . ?
C13 C14 1.3900 . ?
C13 H13 0.9300 . ?
C14 O29 1.385(14) . ?
C14 C15 1.3900 . ?
C15 C18 1.27(3) . ?
C15 C16 1.3900 . ?
C16 C17 1.3900 . ?
C16 H16 0.9300 . ?
C17 O60 1.43(5) . ?
C18 C19 1.42(3) . ?
C19 C20 1.402(19) . ?
C20 C21 1.3900 . ?
C20 C25 1.3900 . ?
C21 C22 1.3900 . ?
C21 H21 0.9300 . ?
C22 C23 1.3900 . ?
C22 H22 0.9300 . ?
C23 C24 1.3900 . ?
C23 C26 1.501(10) . ?
C24 C25 1.3900 . ?
C24 H24 0.9300 . ?
C25 H25 0.9300 . ?
C26 O28 1.295(10) . ?
C26 O27 1.296(10) . ?
O29 C30 1.48(5) . ?
C30 C31 1.48(5) . ?
C30 H30A 0.9700 . ?
C30 H30B 0.9700 . ?
C31 O32 1.53(4) . ?
C31 H31A 0.9700 . ?
C31 H31B 0.9700 . ?
O32 C33 1.47(4) . ?
C33 C34 1.502(11) . ?
C33 H33A 0.9700 . ?
C33 H33B 0.9700 . ?
C34 O35 1.399(10) . ?
C34 H34A 0.9700 . ?
C34 H34B 0.9700 . ?
O35 C36 1.263(16) . ?
C36 C37 1.5003 . ?
C36 H36A 0.9700 . ?
C36 H36B 0.9700 . ?
C37 O38 1.411(10) . ?
C37 H37A 0.9700 . ?
C37 H37B 0.9700 . ?
O38 C39 1.402(10) . ?
C39 C40 1.499(11) . ?
C39 H39A 0.9700 . ?
C39 H39B 0.9700 . ?
C40 O41 1.399(11) . ?
C40 H40A 0.9700 . ?
C40 H40B 0.9700 . ?
O41 C42 1.69(3) . ?
C42 C43 1.3900 . ?
C42 C47 1.3900 . ?
C43 C44 1.3900 . ?
C43 H43 0.9300 . ?
C44 C45 1.3900 . ?
C44 H44 0.9300 . ?
C45 C46 1.3900 . ?
C45 O48 1.596(10) . ?
C46 C47 1.3900 . ?
C46 H46 0.9300 . ?
C47 H47 0.9300 . ?
O48 C49 1.397(10) . ?
C49 C50 1.510(10) . ?
C49 H49A 0.9700 . ?
C49 H49B 0.9700 . ?
C50 O51 1.3961 . ?
C50 H50A 0.9700 . ?
C50 H50B 0.9700 . ?
O51 C52 1.399(10) . ?
C52 C53 1.44(3) . ?
C52 H52A 0.9700 . ?
C52 H52B 0.9700 . ?
C53 O54 1.589(15) . ?
C53 H53A 0.9700 . ?
C53 H53B 0.9700 . ?
O54 C55 1.414(10) . ?
C55 C56 1.7856 . ?
C55 H55A 0.9700 . ?
C55 H55B 0.9700 . ?
C56 O57 1.422(10) . ?
C56 H56A 0.9700 . ?
C56 H56B 0.9700 . ?
O57 C58 1.415(10) . ?
C58 C59 1.505(11) . ?
C58 H58A 0.9700 . ?
C58 H58B 0.9700 . ?
C59 O60 1.499(11) . ?
C59 H59A 0.9700 . ?
C59 H59B 0.9700 . ?
O61 C63 1.25(2) . ?
O62 C63 1.17(2) . ?
O62 Cu2 1.955(16) 3_575 ?
C63 C64 1.507(10) . ?
C64 C65 1.3900 . ?
C64 C69 1.3900 . ?
C65 C66 1.3900 . ?
C65 H65 0.9300 . ?
C66 C67 1.3900 . ?
C66 H66 0.9300 . ?
C67 C68 1.3900 . ?
C67 C70 1.47(2) . ?
C68 C69 1.3900 . ?
C68 H68 0.9300 . ?
C69 H69 0.9300 . ?
C70 C71 1.27(2) . ?
C71 C72 1.592(18) . ?
C72 C73 1.3900 . ?
C72 C77 1.3900 . ?
C73 C74 1.3900 . ?
C73 O120 1.44(2) . ?
C74 C75 1.3900 . ?
C74 H74 0.9300 . ?
C75 C76 1.3900 . ?
C75 C78 1.488(19) . ?
C76 O89 1.352(13) . ?
C76 C77 1.3900 . ?
C77 H77 0.9300 . ?
C78 C79 1.23(2) . ?
C79 C80 1.55(3) . ?
C80 C81 1.3900 . ?
C80 C85 1.3900 . ?
C81 C82 1.3900 . ?
C81 H81 0.9300 . ?
C82 C83 1.3900 . ?
C82 H82 0.9300 . ?
C83 C84 1.3900 . ?
C83 C86 1.628(10) . ?
C84 C85 1.3900 . ?
C84 H84 0.9300 . ?
C85 H85 0.9300 . ?
C86 O88 0.92(2) . ?
C86 O87 1.17(3) . ?
C86 Cu1 2.272(18) 4_654 ?
O88 Cu1 2.080(17) 4_654 ?
O89 C90 1.43(2) . ?
C90 C91 1.53(3) . ?
C90 H90A 0.9700 . ?
C90 H90B 0.9700 . ?
C91 O92 1.406(10) . ?
C91 H91A 0.9700 . ?
C91 H91B 0.9700 . ?
O92 C93 1.409(11) . ?
C93 C94 1.42(5) . ?
C93 H93A 0.9700 . ?
C93 H93B 0.9700 . ?
C94 O95 1.40(3) . ?
C94 H94A 0.9700 . ?
C94 H94B 0.9700 . ?
O95 C96 1.410(10) . ?
C96 C97 1.501(11) . ?
C96 H96A 0.9700 . ?
C96 H96B 0.9700 . ?
C97 O98 1.399(11) . ?
C97 H97A 0.9700 . ?
C97 H97B 0.9700 . ?
O98 C99 1.396(10) . ?
C99 C100 1.501(11) . ?
C99 H99A 0.9700 . ?
C99 H99B 0.9700 . ?
C100 O101 1.406(11) . ?
C100 H10L 0.9700 . ?
C100 H10M 0.9700 . ?
O101 C102 1.31(2) . ?
C102 C103 1.3900 . ?
C102 C107 1.3900 . ?
C103 C104 1.3900 . ?
C103 H103 0.9300 . ?
C104 C105 1.3900 . ?
C104 H104 0.9300 . ?
C105 O108 1.31(2) . ?
C105 C106 1.3900 . ?
C106 C107 1.3900 . ?
C106 H106 0.9300 . ?
C107 H107 0.9300 . ?
O108 C109 1.43(4) . ?
C109 C110 1.21(3) . ?
C109 H10N 0.9700 . ?
C109 H10O 0.9700 . ?
C110 O111 1.72(3) . ?
C110 H11L 0.9700 . ?
C110 H11M 0.9700 . ?
O111 C112 1.48(3) . ?
C112 C113 1.499(10) . ?
C112 H11N 0.9700 . ?
C112 H11O 0.9700 . ?
C113 O114 1.4014 . ?
C113 H11P 0.9700 . ?
C113 H11Q 0.9700 . ?
O114 C115 1.396(10) . ?
C115 C116 1.504(10) . ?
C115 H11R 0.9700 . ?
C115 H11S 0.9700 . ?
C116 O117 1.37(3) . ?
C116 H11T 0.9700 . ?
C116 H11U 0.9700 . ?
O117 C118 1.37(3) . ?
C118 C119 1.52(4) . ?
C118 H11V 0.9700 . ?
C118 H11W 0.9700 . ?
C119 O120 1.52(4) . ?
C119 H11X 0.9700 . ?
C119 H11Y 0.9700 . ?
C1C C2C 1.3900 . ?
C1C C6C 1.3900 . ?
C1C H1J 0.9300 . ?
C2C N3C 1.3900 . ?
C2C H2J 0.9300 . ?
N3C C4C 1.3900 . ?
N3C C41C 1.55(3) . ?
C4C C5C 1.3900 . ?
C4C H4J 0.9300 . ?
C5C C6C 1.3900 . ?
C5C H5J 0.9300 . ?
C6C C7C 1.489(9) . ?
C7C C8C 1.3900 . ?
C7C C12C 1.3900 . ?
C8C C9C 1.3900 . ?
C8C H8J 0.9300 . ?
C9C N10C 1.3900 . ?
C9C H9J 0.9300 . ?
N10C C11C 1.3900 . ?
N10C C13C 1.399(10) . ?
C11C C12C 1.3900 . ?
C11C H11J 0.9300 . ?
C12C H12J 0.9300 . ?
C13C C14C 1.492(10) . ?
C13C H13J 0.9700 . ?
C13C H13K 0.9700 . ?
C14C C15C 1.3900 . ?
C14C C19C 1.3900 . ?
C15C C16C 1.3900 . ?
C15C H15J 0.9300 . ?
C16C C17C 1.3900 . ?
C16C H16J 0.9300 . ?
C17C C18C 1.3900 . ?
C17C C21C 1.59(2) . ?
C18C C19C 1.3900 . ?
C18C H18J 0.9300 . ?
C19C H19J 0.9300 . ?
C21C N22C 1.394(10) . ?
C21C H21J 0.9700 . ?
C21C H21K 0.9700 . ?
N22C C23C 1.3900 . ?
N22C C27C 1.3900 . ?
C23C C24C 1.3900 . ?
C23C H23J 0.9300 . ?
C24C C25C 1.3900 . ?
C24C H24J 0.9300 . ?
C25C C26C 1.3900 . ?
C25C C28C 1.417(15) . ?
C26C C27C 1.3900 . ?
C26C H26J 0.9300 . ?
C27C H27J 0.9300 . ?
C28C C29C 1.3900 . ?
C28C C33C 1.3900 . ?
C29C C30C 1.3900 . ?
C29C H29J 0.9300 . ?
C30C N31C 1.3900 . ?
C30C H30J 0.9300 . ?
N31C C32C 1.3900 . ?
N31C C34C 1.61(2) . ?
C32C C33C 1.3900 . ?
C32C H32J 0.9300 . ?
C33C H33J 0.9300 . ?
C34C C35C 1.25(2) . ?
C34C H34J 0.9700 . ?
C34C H34K 0.9700 . ?
C35C C36C 1.3900 . ?
C35C C40C 1.3900 . ?
C36C C37C 1.3900 . ?
C36C H36J 0.9300 . ?
C37C C38C 1.3900 . ?
C37C H37J 0.9300 . ?
C38C C41C 1.30(3) . ?
C38C C39C 1.3900 . ?
C39C C40C 1.3900 . ?
C39C H39J 0.9300 . ?
C40C H40J 0.9300 . ?
C41C H41J 0.9700 . ?
C41C H41K 0.9700 . ?
C51C C52C 1.3900 . ?
C51C C56C 1.3900 . ?
C51C H51J 0.9300 . ?
C52C N53C 1.3900 . ?
C52C H52J 0.9300 . ?
N53C C54C 1.3900 . ?
N53C C90C 1.62(5) . ?
C54C C55C 1.3900 . ?
C54C H54J 0.9300 . ?
C55C C56C 1.3900 . ?
C55C H55J 0.9300 . ?
C56C C57C 1.639(17) . ?
C57C C58C 1.3900 . ?
C57C C62C 1.3900 . ?
C58C C59C 1.3900 . ?
C58C H58J 0.9300 . ?
C59C N60C 1.3900 . ?
C59C H59J 0.9300 . ?
N60C C61C 1.3900 . ?
N60C C63C 1.497(10) . ?
C61C C62C 1.3900 . ?
C61C H61J 0.9300 . ?
C62C H62J 0.9300 . ?
C63C C64C 1.500(8) . ?
C63C C65C 1.99(4) . ?
C63C H63J 0.9700 . ?
C63C H63K 0.9700 . ?
C64C C65C 1.3900 . ?
C64C C69C 1.3900 . ?
C65C C66C 1.3900 . ?
C65C H65J 0.9300 . ?
C66C C67C 1.3900 . ?
C66C H66J 0.9300 . ?
C67C C68C 1.3900 . ?
C67C C70C 1.513(10) . ?
C68C C69C 1.3900 . ?
C68C H68J 0.9300 . ?
C69C H69J 0.9300 . ?
C70C N71C 1.34(3) . ?
C70C H70J 0.9700 . ?
C70C H70K 0.9700 . ?
N71C C72C 1.3900 . ?
N71C C76C 1.3900 . ?
C72C C73C 1.3900 . ?
C72C H72J 0.9300 . ?
C73C C74C 1.3900 . ?
C73C H73J 0.9300 . ?
C74C C75C 1.3900 . ?
C74C C77C 1.508(10) . ?
C75C C76C 1.3900 . ?
C75C H75J 0.9300 . ?
C76C H76C 0.9300 . ?
C77C C78C 1.3900 . ?
C77C C82C 1.3900 . ?
C78C C79C 1.3900 . ?
C78C H78J 0.9300 . ?
C79C N80C 1.3900 . ?
C79C H79J 0.9300 . ?
N80C C81C 1.3900 . ?
N80C C83C 1.399(10) . ?
C81C C82C 1.3900 . ?
C81C H81J 0.9300 . ?
C82C H82J 0.9300 . ?
C83C C84C 1.499(10) . ?
C83C H83J 0.9700 . ?
C83C H83K 0.9700 . ?
C84C C85C 1.3900 . ?
C84C C89C 1.3900 . ?
C85C C86C 1.3900 . ?
C85C H85J 0.9300 . ?
C86C C87C 1.3900 . ?
C86C H86J 0.9300 . ?
C87C C90C 1.29(4) . ?
C87C C88C 1.3900 . ?
C88C C89C 1.3900 . ?
C88C H88J 0.9300 . ?
C89C H89J 0.9300 . ?
C90C H90J 0.9700 . ?
C90C H90K 0.9700 . ?

loop_
_geom_torsion_atom_site_label_1
_geom_torsion_atom_site_label_2
_geom_torsion_atom_site_label_3
_geom_torsion_atom_site_label_4
_geom_torsion
_geom_torsion_site_symmetry_1
_geom_torsion_site_symmetry_2
_geom_torsion_site_symmetry_3
_geom_torsion_site_symmetry_4
_geom_torsion_publ_flag
Cu2 O1 C3 O2 8(4) 2_675 . . . ?
Cu2 O1 C3 C4 151(2) 2_675 . . . ?
O1 C3 C4 C5 -135(2) . . . . ?
O2 C3 C4 C5 11(4) . . . . ?
O1 C3 C4 C9 49(4) . . . . ?
O2 C3 C4 C9 -165(2) . . . . ?
C9 C4 C5 C6 0.0 . . . . ?
C3 C4 C5 C6 -176(2) . . . . ?
C4 C5 C6 C7 0.0 . . . . ?
C5 C6 C7 C8 0.0 . . . . ?
C5 C6 C7 C10 -170.3(16) . . . . ?
C6 C7 C8 C9 0.0 . . . . ?
C10 C7 C8 C9 171.0(15) . . . . ?
C7 C8 C9 C4 0.0 . . . . ?
C5 C4 C9 C8 0.0 . . . . ?
C3 C4 C9 C8 176(2) . . . . ?
C8 C7 C10 C11 178(10) . . . . ?
C6 C7 C10 C11 -12(11) . . . . ?
C7 C10 C11 C12 166(8) . . . . ?
C10 C11 C12 C13 -109(13) . . . . ?
C10 C11 C12 C17 80(13) . . . . ?
C11 C12 C13 C14 -171(2) . . . . ?
C17 C12 C13 C14 0.0 . . . . ?
C12 C13 C14 O29 -179.8(11) . . . . ?
C12 C13 C14 C15 0.0 . . . . ?
O29 C14 C15 C18 0.9(16) . . . . ?
C13 C14 C15 C18 -178.8(15) . . . . ?
O29 C14 C15 C16 179.8(12) . . . . ?
C13 C14 C15 C16 0.0 . . . . ?
C18 C15 C16 C17 178.7(17) . . . . ?
C14 C15 C16 C17 0.0 . . . . ?
C15 C16 C17 C12 0.0 . . . . ?
C15 C16 C17 O60 -173(2) . . . . ?
C11 C12 C17 C16 171.3(18) . . . . ?
C13 C12 C17 C16 0.0 . . . . ?
C11 C12 C17 O60 -16(3) . . . . ?
C13 C12 C17 O60 172(3) . . . . ?
C16 C15 C18 C19 164(4) . . . . ?
C14 C15 C18 C19 -17(6) . . . . ?
C16 C15 C18 Cu2 5(3) . . . . ?
C14 C15 C18 Cu2 -176.0(14) . . . . ?
O62 Cu2 C18 C15 -15(2) 3_475 . . . ?
C19 Cu2 C18 C15 171(3) . . . . ?
O1 Cu2 C18 C15 146(2) 2_674 . . . ?
O62 Cu2 C18 C19 174.2(9) 3_475 . . . ?
O1 Cu2 C18 C19 -26(2) 2_674 . . . ?
C15 C18 C19 C20 2(11) . . . . ?
Cu2 C18 C19 C20 165(6) . . . . ?
C15 C18 C19 Cu2 -164(5) . . . . ?
O62 Cu2 C19 C20 171.8(12) 3_475 . . . ?
C18 Cu2 C19 C20 -175.8(18) . . . . ?
O1 Cu2 C19 C20 -10.2(15) 2_674 . . . ?
O62 Cu2 C19 C18 -12.4(19) 3_475 . . . ?
O1 Cu2 C19 C18 165.6(12) 2_674 . . . ?
C18 C19 C20 C21 -138(6) . . . . ?
Cu2 C19 C20 C21 25.7(17) . . . . ?
C18 C19 C20 C25 52(7) . . . . ?
Cu2 C19 C20 C25 -144.6(9) . . . . ?
C25 C20 C21 C22 0.0 . . . . ?
C19 C20 C21 C22 -169.6(14) . . . . ?
C20 C21 C22 C23 0.0 . . . . ?
C21 C22 C23 C24 0.0 . . . . ?
C21 C22 C23 C26 -161.9(17) . . . . ?
C22 C23 C24 C25 0.0 . . . . ?
C26 C23 C24 C25 163.4(14) . . . . ?
C23 C24 C25 C20 0.0 . . . . ?
C21 C20 C25 C24 0.0 . . . . ?
C19 C20 C25 C24 170.9(12) . . . . ?
C22 C23 C26 O28 -141(2) . . . . ?
C24 C23 C26 O28 56(3) . . . . ?
C22 C23 C26 O27 10(3) . . . . ?
C24 C23 C26 O27 -152(2) . . . . ?
O27 C26 O28 Cu1 41(3) . . . . ?
C23 C26 O28 Cu1 -165.3(17) . . . . ?
C70 Cu1 O28 C26 -113(3) . . . . ?
C71 Cu1 O28 C26 -94(2) . . . . ?
O88 Cu1 O28 C26 101(2) 4_655 . . . ?
C86 Cu1 O28 C26 77(2) 4_655 . . . ?
C15 C14 O29 C30 168(2) . . . . ?
C13 C14 O29 C30 -12(2) . . . . ?
C14 O29 C30 C31 -172(2) . . . . ?
O29 C30 C31 O32 61(4) . . . . ?
C30 C31 O32 C33 -174(4) . . . . ?
C31 O32 C33 C34 174(3) . . . . ?
O32 C33 C34 O35 64(4) . . . . ?
C33 C34 O35 C36 70(4) . . . . ?
C34 O35 C36 C37 -171(2) . . . . ?
O35 C36 C37 O38 22.4(16) . . . . ?
C36 C37 O38 C39 -158(3) . . . . ?
C37 O38 C39 C40 -180(3) . . . . ?
O38 C39 C40 O41 -81(4) . . . . ?
C39 C40 O41 C42 -172.3(18) . . . . ?
C40 O41 C42 C43 -179(2) . . . . ?
C40 O41 C42 C47 0(3) . . . . ?
C47 C42 C43 C44 0.0 . . . . ?
O41 C42 C43 C44 178.5(18) . . . . ?
C42 C43 C44 C45 0.0 . . . . ?
C43 C44 C45 C46 0.0 . . . . ?
C43 C44 C45 O48 170.7(17) . . . . ?
C44 C45 C46 C47 0.0 . . . . ?
O48 C45 C46 C47 -170(2) . . . . ?
C45 C46 C47 C42 0.0 . . . . ?
C43 C42 C47 C46 0.0 . . . . ?
O41 C42 C47 C46 -178.9(14) . . . . ?
C44 C45 O48 C49 70(4) . . . . ?
C46 C45 O48 C49 -119(3) . . . . ?
C45 O48 C49 C50 -157(2) . . . . ?
O48 C49 C50 O51 -105(3) . . . . ?
C49 C50 O51 C52 -81(2) . . . . ?
C50 O51 C52 C53 111(3) . . . . ?
O51 C52 C53 O54 -156(3) . . . . ?
C52 C53 O54 C55 7(5) . . . . ?
C53 O54 C55 C56 -176(3) . . . . ?
O54 C55 C56 O57 -77(3) . . . . ?
C55 C56 O57 C58 29(4) . . . . ?
C56 O57 C58 C59 -137(4) . . . . ?
O57 C58 C59 O60 -145(3) . . . . ?
C16 C17 O60 C59 -6(5) . . . . ?
C12 C17 O60 C59 -179(3) . . . . ?
C58 C59 O60 C17 -158(4) . . . . ?
Cu2 O62 C63 O61 23(4) 3_575 . . . ?
Cu2 O62 C63 C64 -156.1(16) 3_575 . . . ?
O62 C63 C64 C65 -142(2) . . . . ?
O61 C63 C64 C65 38(3) . . . . ?
O62 C63 C64 C69 35(3) . . . . ?
O61 C63 C64 C69 -144.9(17) . . . . ?
C69 C64 C65 C66 0.0 . . . . ?
C63 C64 C65 C66 177.1(16) . . . . ?
C64 C65 C66 C67 0.0 . . . . ?
C65 C66 C67 C68 0.0 . . . . ?
C65 C66 C67 C70 177.6(11) . . . . ?
C66 C67 C68 C69 0.0 . . . . ?
C70 C67 C68 C69 -177.0(14) . . . . ?
C67 C68 C69 C64 0.0 . . . . ?
C65 C64 C69 C68 0.0 . . . . ?
C63 C64 C69 C68 -177.2(15) . . . . ?
C66 C67 C70 C71 -155.5(18) . . . . ?
C68 C67 C70 C71 22(3) . . . . ?
C66 C67 C70 Cu1 34(2) . . . . ?
C68 C67 C70 Cu1 -148.4(16) . . . . ?
O28 Cu1 C70 C71 24(2) . . . . ?
O88 Cu1 C70 C71 168.9(9) 4_655 . . . ?
C86 Cu1 C70 C71 -166.1(9) 4_655 . . . ?
C71 Cu1 C70 C67 173(3) . . . . ?
O28 Cu1 C70 C67 -162.5(17) . . . . ?
O88 Cu1 C70 C67 -18(2) 4_655 . . . ?
C86 Cu1 C70 C67 7(2) 4_655 . . . ?
C67 C70 C71 C72 21(6) . . . . ?
Cu1 C70 C71 C72 -165(5) . . . . ?
C67 C70 C71 Cu1 -174(2) . . . . ?
O28 Cu1 C71 C70 -171.2(9) . . . . ?
O88 Cu1 C71 C70 -20.5(17) 4_655 . . . ?
C86 Cu1 C71 C70 24.6(16) 4_655 . . . ?
C70 Cu1 C71 C72 174.6(16) . . . . ?
O28 Cu1 C71 C72 3.5(14) . . . . ?
O88 Cu1 C71 C72 154.2(12) 4_655 . . . ?
C86 Cu1 C71 C72 -160.8(12) 4_655 . . . ?
C70 C71 C72 C73 -13(5) . . . . ?
Cu1 C71 C72 C73 -174.8(7) . . . . ?
C70 C71 C72 C77 168(5) . . . . ?
Cu1 C71 C72 C77 6.7(14) . . . . ?
C77 C72 C73 C74 0.0 . . . . ?
C71 C72 C73 C74 -178.4(10) . . . . ?
C77 C72 C73 O120 -179.8(11) . . . . ?
C71 C72 C73 O120 1.8(12) . . . . ?
C72 C73 C74 C75 0.0 . . . . ?
O120 C73 C74 C75 179.7(14) . . . . ?
C73 C74 C75 C76 0.0 . . . . ?
C73 C74 C75 C78 -175.9(10) . . . . ?
C74 C75 C76 O89 -177.0(9) . . . . ?
C78 C75 C76 O89 -1.3(10) . . . . ?
C74 C75 C76 C77 0.0 . . . . ?
C78 C75 C76 C77 175.7(10) . . . . ?
O89 C76 C77 C72 176.4(10) . . . . ?
C75 C76 C77 C72 0.0 . . . . ?
C73 C72 C77 C76 0.0 . . . . ?
C71 C72 C77 C76 178.6(9) . . . . ?
C76 C75 C78 C79 -155(22) . . . . ?
C74 C75 C78 C79 21(23) . . . . ?
C75 C78 C79 C80 -103(23) . . . . ?
C78 C79 C80 C81 141(13) . . . . ?
C78 C79 C80 C85 -32(14) . . . . ?
C85 C80 C81 C82 0.0 . . . . ?
C79 C80 C81 C82 -174(2) . . . . ?
C80 C81 C82 C83 0.0 . . . . ?
C81 C82 C83 C84 0.0 . . . . ?
C81 C82 C83 C86 -173(2) . . . . ?
C82 C83 C84 C85 0.0 . . . . ?
C86 C83 C84 C85 174.4(19) . . . . ?
C83 C84 C85 C80 0.0 . . . . ?
C81 C80 C85 C84 0.0 . . . . ?
C79 C80 C85 C84 173(2) . . . . ?
C84 C83 C86 O88 -160.8(17) . . . . ?
C82 C83 C86 O88 13(3) . . . . ?
C84 C83 C86 O87 21(2) . . . . ?
C82 C83 C86 O87 -165(2) . . . . ?
C84 C83 C86 Cu1 154(3) . . . 4_654 ?
C82 C83 C86 Cu1 -33(4) . . . 4_654 ?
O87 C86 O88 Cu1 11(12) . . . 4_654 ?
C83 C86 O88 Cu1 -159.5(12) . . . 4_654 ?
C77 C76 O89 C90 3.4(14) . . . . ?
C75 C76 O89 C90 -179.9(9) . . . . ?
C76 O89 C90 C91 -175.8(11) . . . . ?
O89 C90 C91 O92 62.0(18) . . . . ?
C90 C91 O92 C93 175(3) . . . . ?
C91 O92 C93 C94 -105(4) . . . . ?
O92 C93 C94 O95 -61(6) . . . . ?
C93 C94 O95 C96 160(4) . . . . ?
C94 O95 C96 C97 176(4) . . . . ?
O95 C96 C97 O98 72(6) . . . . ?
C96 C97 O98 C99 175(3) . . . . ?
C97 O98 C99 C100 166(3) . . . . ?
O98 C99 C100 O101 -102(4) . . . . ?
C99 C100 O101 C102 -149(3) . . . . ?
C100 O101 C102 C103 -176(2) . . . . ?
C100 O101 C102 C107 6(3) . . . . ?
O101 C102 C103 C104 -178.4(12) . . . . ?
C107 C102 C103 C104 0.0 . . . . ?
C102 C103 C104 C105 0.0 . . . . ?
C103 C104 C105 O108 -176.8(19) . . . . ?
C103 C104 C105 C106 0.0 . . . . ?
O108 C105 C106 C107 177.8(14) . . . . ?
C104 C105 C106 C107 0.0 . . . . ?
C105 C106 C107 C102 0.0 . . . . ?
O101 C102 C107 C106 178.0(16) . . . . ?
C103 C102 C107 C106 0.0 . . . . ?
C106 C105 O108 C109 178.1(16) . . . . ?
C104 C105 O108 C109 -5(3) . . . . ?
C105 O108 C109 C110 -171(2) . . . . ?
O108 C109 C110 O111 -68(3) . . . . ?
C109 C110 O111 C112 154(3) . . . . ?
C110 O111 C112 C113 175(2) . . . . ?
O111 C112 C113 O114 124.3(13) . . . . ?
C112 C113 O114 C115 142(3) . . . . ?
C113 O114 C115 C116 37(3) . . . . ?
O114 C115 C116 O117 64(3) . . . . ?
C115 C116 O117 C118 164(2) . . . . ?
C116 O117 C118 C119 -177(3) . . . . ?
O117 C118 C119 O120 53(3) . . . . ?
C72 C73 O120 C119 178.0(14) . . . . ?
C74 C73 O120 C119 -2(2) . . . . ?
C118 C119 O120 C73 -174.2(18) . . . . ?
C6C C1C C2C N3C 0.0 . . . . ?
C1C C2C N3C C4C 0.0 . . . . ?
C1C C2C N3C C41C -158.2(18) . . . . ?
C2C N3C C4C C5C 0.0 . . . . ?
C41C N3C C4C C5C 158.0(18) . . . . ?
N3C C4C C5C C6C 0.0 . . . . ?
C4C C5C C6C C1C 0.0 . . . . ?
C4C C5C C6C C7C -176.4(14) . . . . ?
C2C C1C C6C C5C 0.0 . . . . ?
C2C C1C C6C C7C 176.2(15) . . . . ?
C5C C6C C7C C8C 175.8(9) . . . . ?
C1C C6C C7C C8C -0.5(15) . . . . ?
C5C C6C C7C C12C 4.0(16) . . . . ?
C1C C6C C7C C12C -172.3(10) . . . . ?
C12C C7C C8C C9C 0.0 . . . . ?
C6C C7C C8C C9C -172.3(13) . . . . ?
C7C C8C C9C N10C 0.0 . . . . ?
C8C C9C N10C C11C 0.0 . . . . ?
C8C C9C N10C C13C 177.4(18) . . . . ?
C9C N10C C11C C12C 0.0 . . . . ?
C13C N10C C11C C12C -177.8(15) . . . . ?
N10C C11C C12C C7C 0.0 . . . . ?
C8C C7C C12C C11C 0.0 . . . . ?
C6C C7C C12C C11C 171.4(15) . . . . ?
C11C N10C C13C C14C 91(2) . . . . ?
C9C N10C C13C C14C -87(3) . . . . ?
N10C C13C C14C C15C -88(2) . . . . ?
N10C C13C C14C C19C 85(3) . . . . ?
C19C C14C C15C C16C 0.0 . . . . ?
C13C C14C C15C C16C 172.7(16) . . . . ?
C14C C15C C16C C17C 0.0 . . . . ?
C15C C16C C17C C18C 0.0 . . . . ?
C15C C16C C17C C21C -167.9(17) . . . . ?
C16C C17C C18C C19C 0.0 . . . . ?
C21C C17C C18C C19C 168.6(16) . . . . ?
C17C C18C C19C C14C 0.0 . . . . ?
C15C C14C C19C C18C 0.0 . . . . ?
C13C C14C C19C C18C -172.5(16) . . . . ?
C16C C17C C21C N22C 81(2) . . . . ?
C18C C17C C21C N22C -88(2) . . . . ?
C17C C21C N22C C23C -82(2) . . . . ?
C17C C21C N22C C27C 88(2) . . . . ?
C27C N22C C23C C24C 0.0 . . . . ?
C21C N22C C23C C24C 170.4(16) . . . . ?
N22C C23C C24C C25C 0.0 . . . . ?
C23C C24C C25C C26C 0.0 . . . . ?
C23C C24C C25C C28C -166.4(14) . . . . ?
C24C C25C C26C C27C 0.0 . . . . ?
C28C C25C C26C C27C 167.1(13) . . . . ?
C25C C26C C27C N22C 0.0 . . . . ?
C23C N22C C27C C26C 0.0 . . . . ?
C21C N22C C27C C26C -169.7(18) . . . . ?
C26C C25C C28C C29C -176.0(8) . . . . ?
C24C C25C C28C C29C -9.1(15) . . . . ?
C26C C25C C28C C33C 3.5(13) . . . . ?
C24C C25C C28C C33C 170.4(9) . . . . ?
C33C C28C C29C C30C 0.0 . . . . ?
C25C C28C C29C C30C 179.5(13) . . . . ?
C28C C29C C30C N31C 0.0 . . . . ?
C29C C30C N31C C32C 0.0 . . . . ?
C29C C30C N31C C34C -165.3(13) . . . . ?
C30C N31C C32C C33C 0.0 . . . . ?
C34C N31C C32C C33C 162.8(15) . . . . ?
N31C C32C C33C C28C 0.0 . . . . ?
C29C C28C C33C C32C 0.0 . . . . ?
C25C C28C C33C C32C -179.5(13) . . . . ?
C32C N31C C34C C35C -69(3) . . . . ?
C30C N31C C34C C35C 95(2) . . . . ?
N31C C34C C35C C36C 79(3) . . . . ?
N31C C34C C35C C40C -84(2) . . . . ?
C34C C35C C36C C37C -163(2) . . . . ?
C40C C35C C36C C37C 0.0 . . . . ?
C35C C36C C37C C38C 0.0 . . . . ?
C36C C37C C38C C41C 178(3) . . . . ?
C36C C37C C38C C39C 0.0 . . . . ?
C41C C38C C39C C40C -178(2) . . . . ?
C37C C38C C39C C40C 0.0 . . . . ?
C38C C39C C40C C35C 0.0 . . . . ?
C34C C35C C40C C39C 164(2) . . . . ?
C36C C35C C40C C39C 0.0 . . . . ?
C37C C38C C41C N3C -94(3) . . . . ?
C39C C38C C41C N3C 84(3) . . . . ?
C2C N3C C41C C38C 71(3) . . . . ?
C4C N3C C41C C38C -87(3) . . . . ?
C56C C51C C52C N53C 0.0 . . . . ?
C51C C52C N53C C54C 0.0 . . . . ?
C51C C52C N53C C90C 162(3) . . . . ?
C52C N53C C54C C55C 0.0 . . . . ?
C90C N53C C54C C55C -166(2) . . . . ?
N53C C54C C55C C56C 0.0 . . . . ?
C54C C55C C56C C51C 0.0 . . . . ?
C54C C55C C56C C57C -177.9(16) . . . . ?
C52C C51C C56C C55C 0.0 . . . . ?
C52C C51C C56C C57C 178.2(13) . . . . ?
C55C C56C C57C C58C -14.8(17) . . . . ?
C51C C56C C57C C58C 167.2(8) . . . . ?
C55C C56C C57C C62C 176.9(11) . . . . ?
C51C C56C C57C C62C -1.1(16) . . . . ?
C62C C57C C58C C59C 0.0 . . . . ?
C56C C57C C58C C59C -169.6(13) . . . . ?
C57C C58C C59C N60C 0.0 . . . . ?
C58C C59C N60C C61C 0.0 . . . . ?
C58C C59C N60C C63C 163.2(13) . . . . ?
C59C N60C C61C C62C 0.0 . . . . ?
C63C N60C C61C C62C -151(2) . . . . ?
N60C C61C C62C C57C 0.0 . . . . ?
C58C C57C C62C C61C 0.0 . . . . ?
C56C C57C C62C C61C 167.3(16) . . . . ?
C61C N60C C63C C64C 38(3) . . . . ?
C59C N60C C63C C64C -117.7(18) . . . . ?
C61C N60C C63C C65C 79(3) . . . . ?
C59C N60C C63C C65C -76.9(15) . . . . ?
N60C C63C C64C C65C 130.6(15) . . . . ?
N60C C63C C64C C69C -24(4) . . . . ?
C65C C63C C64C C69C -154(3) . . . . ?
C69C C64C C65C C66C 0.0 . . . . ?
C63C C64C C65C C66C -165.4(14) . . . . ?
C69C C64C C65C C63C 165.4(14) . . . . ?
N60C C63C C65C C64C -66.6(13) . . . . ?
N60C C63C C65C C66C -15(5) . . . . ?
C64C C63C C65C C66C 51(5) . . . . ?
C64C C65C C66C C67C 0.0 . . . . ?
C63C C65C C66C C67C -43(4) . . . . ?
C65C C66C C67C C68C 0.0 . . . . ?
C65C C66C C67C C70C 168.2(19) . . . . ?
C66C C67C C68C C69C 0.0 . . . . ?
C70C C67C C68C C69C -167(2) . . . . ?
C67C C68C C69C C64C 0.0 . . . . ?
C65C C64C C69C C68C 0.0 . . . . ?
C63C C64C C69C C68C 150(3) . . . . ?
C66C C67C C70C N71C -89(3) . . . . ?
C68C C67C C70C N71C 79(4) . . . . ?
C67C C70C N71C C72C 81(4) . . . . ?
C67C C70C N71C C76C -81(3) . . . . ?
C70C N71C C72C C73C -161(2) . . . . ?
C76C N71C C72C C73C 0.0 . . . . ?
N71C C72C C73C C74C 0.0 . . . . ?
C72C C73C C74C C75C 0.0 . . . . ?
C72C C73C C74C C77C 178.0(18) . . . . ?
C73C C74C C75C C76C 0.0 . . . . ?
C77C C74C C75C C76C -178.1(17) . . . . ?
C74C C75C C76C N71C 0.0 . . . . ?
C70C N71C C76C C75C 162(2) . . . . ?
C72C N71C C76C C75C 0.0 . . . . ?
C75C C74C C77C C78C 175.6(13) . . . . ?
C73C C74C C77C C78C -2.5(18) . . . . ?
C75C C74C C77C C82C 6(2) . . . . ?
C73C C74C C77C C82C -172.3(14) . . . . ?
C82C C77C C78C C79C 0.0 . . . . ?
C74C C77C C78C C79C -171.3(17) . . . . ?
C77C C78C C79C N80C 0.0 . . . . ?
C78C C79C N80C C81C 0.0 . . . . ?
C78C C79C N80C C83C 173(3) . . . . ?
C79C N80C C81C C82C 0.0 . . . . ?
C83C N80C C81C C82C -175(2) . . . . ?
N80C C81C C82C C77C 0.0 . . . . ?
C78C C77C C82C C81C 0.0 . . . . ?
C74C C77C C82C C81C 169(2) . . . . ?
C81C N80C C83C C84C 94(2) . . . . ?
C79C N80C C83C C84C -80(3) . . . . ?
N80C C83C C84C C85C -99(2) . . . . ?
N80C C83C C84C C89C 82(3) . . . . ?
C89C C84C C85C C86C 0.0 . . . . ?
C83C C84C C85C C86C -179(2) . . . . ?
C84C C85C C86C C87C 0.0 . . . . ?
C85C C86C C87C C90C -168(3) . . . . ?
C85C C86C C87C C88C 0.0 . . . . ?
C90C C87C C88C C89C 166(3) . . . . ?
C86C C87C C88C C89C 0.0 . . . . ?
C87C C88C C89C C84C 0.0 . . . . ?
C85C C84C C89C C88C 0.0 . . . . ?
C83C C84C C89C C88C 179(2) . . . . ?
C88C C87C C90C N53C -85(4) . . . . ?
C86C C87C C90C N53C 81(4) . . . . ?
C54C N53C C90C C87C 80(4) . . . . ?
C52C N53C C90C C87C -83(5) . . . . ?

loop_
_platon_squeeze_void_nr
_platon_squeeze_void_average_x
_platon_squeeze_void_average_y
_platon_squeeze_void_average_z
_platon_squeeze_void_volume
_platon_squeeze_void_count_electrons
1 0.000 0.500 -0.075 2089.4 773.4
2 0.500 0.500 -0.128 2085.4 770.3
